data_7130856
loop_
_publ_author_name
'Mondal, Rahul'
'Yuvaraj, K.'
'Rajeshkumar, Thayalan'
'Maron, Laurent'
'Jones, Cameron'

_publ_section_title
;
 Reductive Activation of N2 using a Calcium/Potassium Bimetallic System
 Supported by an Extremely Bulky Diamide Ligand
;
_journal_name_full 'Chemical Communications'
_journal_paper_doi 10.1039/D2CC04841H
_journal_year 2022
_chemical_formula_sum 'C139 H192 Ca2 K2 N6 O2'
_chemical_formula_weight 2137.33
_space_group_crystal_system triclinic
_space_group_IT_number 2
_space_group_name_Hall '-P 1'
_space_group_name_H-M_alt 'P -1'
_atom_sites_solution_hydrogens geom
_audit_block_doi 10.5517/ccdc.csd.cc2czz8m
_audit_creation_method SHELXL-2018/3
_audit_update_record
;
2022-08-31 deposited with the CCDC.	2022-10-13 downloaded from the CCDC.
;
_cell_angle_alpha 78.4640(10)
_cell_angle_beta 70.1870(10)
_cell_angle_gamma 70.0280(10)
_cell_formula_units_Z 2
_cell_length_a 16.8905(2)
_cell_length_b 18.3068(3)
_cell_length_c 22.6963(3)
_cell_measurement_reflns_used 13739
_cell_measurement_temperature 123(2)
_cell_measurement_theta_max 42.3690
_cell_measurement_theta_min 3.2100
_cell_volume 6177.23(16)
_computing_cell_refinement 'CrysAlisPro 1.171.39.46 (Rigaku OD, 2018)'
_computing_data_collection 'CrysAlisPro 1.171.39.46 (Rigaku OD, 2018)'
_computing_data_reduction 'CrysAlisPro 1.171.39.46 (Rigaku OD, 2018)'
_computing_molecular_graphics xseed
_computing_publication_material Ciftab
_computing_structure_refinement 'SHELXL-2018/3 (Sheldrick, 2018)'
_computing_structure_solution 'SHELXT 2018/2 (Sheldrick, 2018)'
_diffrn_ambient_temperature 123(2)
_diffrn_measured_fraction_theta_full 0.999
_diffrn_measured_fraction_theta_max 0.978
_diffrn_measurement_device_type 'XtaLAB Synergy, Dualflex, HyPix'
_diffrn_radiation_type CuK\a
_diffrn_radiation_wavelength 1.54184
_diffrn_reflns_av_R_equivalents 0.0505
_diffrn_reflns_av_unetI/netI 0.0364
_diffrn_reflns_Laue_measured_fraction_full 0.999
_diffrn_reflns_Laue_measured_fraction_max 0.978
_diffrn_reflns_limit_h_max 21
_diffrn_reflns_limit_h_min -20
_diffrn_reflns_limit_k_max 23
_diffrn_reflns_limit_k_min -23
_diffrn_reflns_limit_l_max 28
_diffrn_reflns_limit_l_min -22
_diffrn_reflns_number 126316
_diffrn_reflns_point_group_measured_fraction_full 0.999
_diffrn_reflns_point_group_measured_fraction_max 0.978
_diffrn_reflns_theta_full 67.684
_diffrn_reflns_theta_max 80.283
_diffrn_reflns_theta_min 4.047
_diffrn_source 'micro-focus sealed X-ray tube'
_exptl_absorpt_coefficient_mu 1.802
_exptl_absorpt_correction_T_max 1.00000
_exptl_absorpt_correction_T_min 0.94570
_exptl_absorpt_correction_type multi-scan
_exptl_absorpt_process_details
;
CrysAlisPro 1.171.41.113a (Rigaku Oxford Diffraction, 2021)
Empirical absorption correction using spherical harmonics,
implemented in SCALE3 ABSPACK scaling algorithm.
;
_exptl_crystal_colour red
_exptl_crystal_density_diffrn 1.149
_exptl_crystal_description block
_exptl_crystal_F_000 2324
_refine_diff_density_max 0.608
_refine_diff_density_min -0.554
_refine_diff_density_rms 0.056
_refine_ls_extinction_method none
_refine_ls_goodness_of_fit_ref 1.034
_refine_ls_hydrogen_treatment constr
_refine_ls_matrix_type full
_refine_ls_number_parameters 1683
_refine_ls_number_reflns 26441
_refine_ls_number_restraints 94
_refine_ls_restrained_S_all 1.050
_refine_ls_R_factor_all 0.0903
_refine_ls_R_factor_gt 0.0759
_refine_ls_shift/su_max 0.000
_refine_ls_shift/su_mean 0.000
_refine_ls_structure_factor_coef Fsqd
_refine_ls_weighting_details 'w=1/[\s^2^(Fo^2^)+(0.0905P)^2^+6.4685P] where P=(Fo^2^+2Fc^2^)/3'
_refine_ls_weighting_scheme calc
_refine_ls_wR_factor_gt 0.1926
_refine_ls_wR_factor_ref 0.2029
_reflns_Friedel_coverage 0.000
_reflns_number_gt 21418
_reflns_number_total 26441
_reflns_threshold_expression 'I > 2\s(I)'
_cod_data_source_file d2cc04841h2.cif
_cod_data_source_block cj1547
_cod_database_code 7130856
_shelx_shelxl_version_number 2018/3
_shelx_space_group_comment
;
The symmetry employed for this shelxl refinement is uniquely defined
by the following loop, which should always be used as a source of
symmetry information in preference to the above space-group names.
They are only intended as comments.
;

loop_
_space_group_symop_operation_xyz
'x, y, z'
'-x, -y, -z'

loop_
_atom_site_label
_atom_site_type_symbol
_atom_site_fract_x
_atom_site_fract_y
_atom_site_fract_z
_atom_site_U_iso_or_equiv
_atom_site_adp_type
_atom_site_occupancy
_atom_site_site_symmetry_order
_atom_site_calc_flag
_atom_site_refinement_flags_posn
_atom_site_refinement_flags_adp
_atom_site_refinement_flags_occupancy
_atom_site_disorder_assembly
_atom_site_disorder_group
Ca1 Ca 0.14168(4) 0.37932(3) 0.23397(3) 0.04067(14) Uani 1 1 d . . . . .
Ca2 Ca 0.38544(4) 0.17886(3) 0.21679(4) 0.05453(18) Uani 1 1 d . . . . .
K1 K 0.14535(5) 0.14873(4) 0.26144(3) 0.04840(16) Uani 1 1 d . . . . .
K2 K 0.33854(4) 0.37801(4) 0.29784(3) 0.05031(16) Uani 1 1 d . . . . .
O1 O 0.04286(11) 0.49664(9) 0.19941(8) 0.0284(3) Uani 1 1 d . . . . .
O2 O 0.52033(13) 0.08447(11) 0.16612(10) 0.0439(4) Uani 1 1 d . . . . .
N1 N 0.08855(14) 0.47580(12) 0.30421(10) 0.0332(4) Uani 1 1 d . . . . .
N2 N 0.07420(15) 0.35279(11) 0.16923(11) 0.0369(5) Uani 1 1 d . . . . .
N3 N 0.39192(16) 0.05134(15) 0.26348(14) 0.0558(7) Uani 1 1 d . . . . .
N4 N 0.49869(15) 0.23625(13) 0.16607(12) 0.0425(5) Uani 1 1 d . . . . .
N5 N 0.23514(16) 0.25149(13) 0.24345(12) 0.0431(5) Uani 1 1 d . . . . .
N6 N 0.27590(15) 0.29564(14) 0.24809(11) 0.0432(5) Uani 1 1 d . . . . .
C1 C 0.01882(15) 0.54004(14) 0.29722(11) 0.0311(5) Uani 1 1 d . . . . .
C2 C -0.03189(17) 0.59555(17) 0.34094(12) 0.0404(6) Uani 1 1 d . . . . .
H2 H -0.020270 0.587833 0.380221 0.048 Uiso 1 1 calc R U . . .
C3 C -0.09818(19) 0.66108(18) 0.32889(13) 0.0458(7) Uani 1 1 d . . . . .
C4 C -0.11544(17) 0.67330(16) 0.27150(13) 0.0393(6) Uani 1 1 d . . . . .
H4 H -0.159932 0.718645 0.262730 0.047 Uiso 1 1 calc R U . . .
C5 C -0.06820(15) 0.61975(13) 0.22638(11) 0.0301(5) Uani 1 1 d . . . . .
C6 C -0.00555(15) 0.55392(13) 0.24167(11) 0.0278(4) Uani 1 1 d . . . . .
C7 C 0.00042(15) 0.49097(13) 0.15746(11) 0.0275(4) Uani 1 1 d . . . . .
C8 C 0.02068(16) 0.41497(13) 0.14110(11) 0.0293(5) Uani 1 1 d . . . . .
C9 C -0.01908(16) 0.40915(13) 0.09751(12) 0.0310(5) Uani 1 1 d . . . . .
H9 H -0.005374 0.359702 0.083164 0.037 Uiso 1 1 calc R U . . .
C10 C -0.07783(16) 0.47334(13) 0.07463(11) 0.0293(5) Uani 1 1 d . . . . .
C11 C -0.09821(16) 0.54588(13) 0.09534(11) 0.0300(5) Uani 1 1 d . . . . .
H11 H -0.139904 0.589380 0.081117 0.036 Uiso 1 1 calc R U . . .
C12 C -0.05830(15) 0.55586(13) 0.13678(11) 0.0277(4) Uani 1 1 d . . . . .
C13 C -0.07484(16) 0.63437(13) 0.15945(11) 0.0311(5) Uani 1 1 d . . . . .
C14 C -0.1484(2) 0.7209(2) 0.37648(16) 0.0688(11) Uani 1 1 d . . . . .
H14A H -0.211375 0.723031 0.390966 0.083 Uiso 1 1 calc R U . . .
H14B H -0.125748 0.703800 0.413460 0.083 Uiso 1 1 calc R U . . .
C15 C -0.1412(4) 0.8018(3) 0.3508(3) 0.115(2) Uani 1 1 d . . . . .
H15A H -0.079056 0.800149 0.335885 0.172 Uiso 1 1 calc R U . . .
H15B H -0.173168 0.837156 0.383976 0.172 Uiso 1 1 calc R U . . .
H15C H -0.166808 0.820479 0.315686 0.172 Uiso 1 1 calc R U . . .
C16 C -0.11837(18) 0.46378(15) 0.02770(12) 0.0351(5) Uani 1 1 d . . . . .
H16A H -0.072808 0.456683 -0.013624 0.042 Uiso 1 1 calc R U . . .
H16B H -0.165770 0.512432 0.022803 0.042 Uiso 1 1 calc R U . . .
C17 C -0.1566(2) 0.39546(17) 0.04576(14) 0.0439(6) Uani 1 1 d . . . . .
H17A H -0.109848 0.346698 0.049344 0.066 Uiso 1 1 calc R U . . .
H17B H -0.181881 0.393292 0.013357 0.066 Uiso 1 1 calc R U . . .
H17C H -0.202771 0.402400 0.086212 0.066 Uiso 1 1 calc R U . . .
C18 C -0.1639(2) 0.69155(16) 0.15535(14) 0.0457(7) Uani 1 1 d . . . . .
H18A H -0.165451 0.699974 0.111691 0.069 Uiso 1 1 calc R U . . .
H18B H -0.171826 0.741401 0.169599 0.069 Uiso 1 1 calc R U . . .
H18C H -0.211334 0.669852 0.182150 0.069 Uiso 1 1 calc R U . . .
C19 C -0.0011(2) 0.66965(16) 0.11765(13) 0.0453(7) Uani 1 1 d . . . . .
H19A H 0.056272 0.633039 0.119326 0.068 Uiso 1 1 calc R U . . .
H19B H -0.009066 0.718890 0.132882 0.068 Uiso 1 1 calc R U . . .
H19C H -0.003538 0.679457 0.074152 0.068 Uiso 1 1 calc R U . . .
C20 C 0.12981(16) 0.47618(16) 0.34890(12) 0.0354(5) Uani 1 1 d . . . . .
C21 C 0.17934(17) 0.52836(18) 0.34007(13) 0.0422(6) Uani 1 1 d . . . . .
C22 C 0.2308(2) 0.5174(2) 0.38026(16) 0.0590(9) Uani 1 1 d . . . . .
H22 H 0.264344 0.552158 0.374003 0.071 Uiso 1 1 calc R U . . .
C23 C 0.2345(2) 0.4574(3) 0.42906(17) 0.0721(12) Uani 1 1 d . . . . .
C24 C 0.1805(2) 0.4113(2) 0.43914(15) 0.0615(10) Uani 1 1 d . . . . .
H24 H 0.179880 0.371670 0.473287 0.074 Uiso 1 1 calc R U . . .
C25 C 0.12676(19) 0.42026(18) 0.40151(13) 0.0442(6) Uani 1 1 d . . . . .
C26 C 0.1779(2) 0.59538(18) 0.28891(15) 0.0474(7) Uani 1 1 d . . . . .
H26 H 0.141773 0.590626 0.263681 0.057 Uiso 1 1 calc R U . . .
C27 C 0.2687(3) 0.5932(3) 0.24374(19) 0.0722(11) Uani 1 1 d . . . . .
H27A H 0.306328 0.598562 0.266941 0.087 Uiso 1 1 calc R U . . .
H27B H 0.296660 0.542208 0.225776 0.087 Uiso 1 1 calc R U . . .
C28 C 0.2623(3) 0.6586(3) 0.1908(2) 0.0864(14) Uani 1 1 d . . . . .
H28A H 0.322254 0.657358 0.163066 0.104 Uiso 1 1 calc R U . . .
H28B H 0.229247 0.650437 0.165314 0.104 Uiso 1 1 calc R U . . .
C29 C 0.2167(4) 0.7372(3) 0.2161(3) 0.111(2) Uani 1 1 d . . . . .
H29A H 0.209707 0.778053 0.180739 0.133 Uiso 1 1 calc R U . . .
H29B H 0.253613 0.748268 0.236993 0.133 Uiso 1 1 calc R U . . .
C30 C 0.1265(4) 0.7405(3) 0.2629(2) 0.0994(18) Uani 1 1 d . . . . .
H30A H 0.100422 0.791286 0.281119 0.119 Uiso 1 1 calc R U . . .
H30B H 0.086937 0.736298 0.240823 0.119 Uiso 1 1 calc R U . . .
C31 C 0.1337(3) 0.6750(2) 0.31508(19) 0.0735(11) Uani 1 1 d . . . . .
H31A H 0.074055 0.676741 0.343707 0.088 Uiso 1 1 calc R U . . .
H31B H 0.168396 0.682214 0.339744 0.088 Uiso 1 1 calc R U . . .
C32 C 0.2922(7) 0.4669(4) 0.4659(5) 0.074(3) Uani 0.5 1 d . . P A 1
H32 H 0.287325 0.523805 0.456702 0.088 Uiso 0.5 1 calc R U P A 1
C32' C 0.2924(5) 0.4223(6) 0.4754(4) 0.063(2) Uani 0.5 1 d . . P A 2
H32' H 0.293607 0.366511 0.479899 0.075 Uiso 0.5 1 calc R U P A 2
C33 C 0.2419(10) 0.4601(9) 0.5368(9) 0.081(4) Uani 0.5 1 d . . P A 1
H33A H 0.196910 0.510933 0.546848 0.098 Uiso 0.5 1 calc R U P A 1
H33B H 0.210080 0.421056 0.544199 0.098 Uiso 0.5 1 calc R U P A 1
C33' C 0.2709(11) 0.4322(12) 0.5304(9) 0.109(6) Uani 0.5 1 d . . P A 2
H33C H 0.240883 0.392561 0.553811 0.131 Uiso 0.5 1 calc R U P A 2
H33D H 0.225331 0.483556 0.535671 0.131 Uiso 0.5 1 calc R U P A 2
C34 C 0.2963(8) 0.4372(6) 0.5834(5) 0.071(3) Uani 0.5 1 d . . P A 1
H34A H 0.300828 0.382678 0.601919 0.085 Uiso 0.5 1 calc R U P A 1
H34B H 0.267395 0.471762 0.617920 0.085 Uiso 0.5 1 calc R U P A 1
C34' C 0.3365(12) 0.4304(13) 0.5662(9) 0.125(7) Uani 0.5 1 d . U P A 2
H34C H 0.334031 0.484375 0.569317 0.150 Uiso 0.5 1 calc R U P A 2
H34D H 0.319595 0.404747 0.609408 0.150 Uiso 0.5 1 calc R U P A 2
C35 C 0.3902(9) 0.4455(9) 0.5469(6) 0.102(3) Uani 0.5 1 d . U P A 1
H35A H 0.384178 0.501974 0.541434 0.122 Uiso 0.5 1 calc R U P A 1
H35B H 0.427196 0.420781 0.575464 0.122 Uiso 0.5 1 calc R U P A 1
C35' C 0.4228(10) 0.3890(10) 0.5334(7) 0.129(5) Uani 0.5 1 d D U P A 2
H35C H 0.426307 0.332962 0.540281 0.155 Uiso 0.5 1 calc R U P A 2
H35D H 0.463226 0.395035 0.553824 0.155 Uiso 0.5 1 calc R U P A 2
C36 C 0.4355(10) 0.4195(10) 0.4929(8) 0.108(4) Uani 0.5 1 d . U P A 1
H36A H 0.464785 0.362824 0.499208 0.129 Uiso 0.5 1 calc R U P A 1
H36B H 0.482039 0.445586 0.472590 0.129 Uiso 0.5 1 calc R U P A 1
C36' C 0.4589(10) 0.4079(10) 0.4643(7) 0.119(5) Uani 0.5 1 d D U P A 2
H36C H 0.514467 0.366695 0.447886 0.143 Uiso 0.5 1 calc R U P A 2
H36D H 0.472877 0.457896 0.456912 0.143 Uiso 0.5 1 calc R U P A 2
C37 C 0.3776(7) 0.4337(7) 0.4487(5) 0.067(3) Uani 0.5 1 d . U P A 1
H37A H 0.402384 0.465179 0.410419 0.080 Uiso 0.5 1 calc R U P A 1
H37B H 0.387267 0.382177 0.435554 0.080 Uiso 0.5 1 calc R U P A 1
C37' C 0.3952(8) 0.4144(8) 0.4286(6) 0.083(3) Uani 0.5 1 d D U P A 2
H37C H 0.416380 0.367753 0.405367 0.100 Uiso 0.5 1 calc R U P A 2
H37D H 0.394320 0.460741 0.397332 0.100 Uiso 0.5 1 calc R U P A 2
C38 C 0.0595(2) 0.37551(17) 0.41974(13) 0.0477(7) Uani 1 1 d . . . . .
H38 H 0.028617 0.391334 0.386548 0.057 Uiso 1 1 calc R U . . .
C39 C -0.0100(2) 0.39790(18) 0.48134(14) 0.0485(7) Uani 1 1 d . . . . .
H39A H -0.039357 0.454858 0.477690 0.058 Uiso 1 1 calc R U . . .
H39B H 0.018879 0.386058 0.514932 0.058 Uiso 1 1 calc R U . . .
C40 C -0.0794(3) 0.3551(2) 0.50006(17) 0.0617(9) Uani 1 1 d . . . . .
H40A H -0.120113 0.368682 0.542149 0.074 Uiso 1 1 calc R U . . .
H40B H -0.114221 0.372821 0.469725 0.074 Uiso 1 1 calc R U . . .
C41 C -0.0391(3) 0.2680(2) 0.5016(2) 0.0828(13) Uani 1 1 d . . . . .
H41A H -0.085782 0.242910 0.509883 0.099 Uiso 1 1 calc R U . . .
H41B H -0.011543 0.249056 0.536118 0.099 Uiso 1 1 calc R U . . .
C42 C 0.0305(3) 0.2454(2) 0.4388(2) 0.0755(11) Uani 1 1 d . . . . .
H42A H 0.059405 0.188361 0.441846 0.091 Uiso 1 1 calc R U . . .
H42B H 0.001555 0.258637 0.405193 0.091 Uiso 1 1 calc R U . . .
C43 C 0.0996(3) 0.2877(2) 0.42190(19) 0.0693(10) Uani 1 1 d . . . . .
H43A H 0.132772 0.270059 0.453296 0.083 Uiso 1 1 calc R U . . .
H43B H 0.141863 0.273789 0.380311 0.083 Uiso 1 1 calc R U . . .
C44 C 0.0668(2) 0.27933(14) 0.16500(13) 0.0410(6) Uani 1 1 d . . . . .
C45 C 0.1348(2) 0.22635(15) 0.12395(13) 0.0491(8) Uani 1 1 d . . . . .
C46 C 0.1230(3) 0.15560(17) 0.11945(14) 0.0686(12) Uani 1 1 d . . . . .
H46 H 0.168366 0.120897 0.091066 0.082 Uiso 1 1 calc R U . . .
C47 C 0.0491(4) 0.1344(2) 0.15414(16) 0.0798(15) Uani 1 1 d . . . . .
C48 C -0.0157(3) 0.18556(19) 0.19583(16) 0.0627(10) Uani 1 1 d . . . . .
H48 H -0.067009 0.171423 0.220909 0.075 Uiso 1 1 calc R U . . .
C49 C -0.0084(2) 0.25746(16) 0.20245(15) 0.0477(7) Uani 1 1 d . . . . .
C50 C 0.2171(2) 0.24564(16) 0.08311(14) 0.0499(8) Uani 1 1 d . . . . .
H50 H 0.217230 0.293938 0.097238 0.060 Uiso 1 1 calc R U . . .
C51 C 0.3022(3) 0.1820(2) 0.0879(2) 0.0854(15) Uani 1 1 d . . . . .
H51A H 0.301784 0.170317 0.132536 0.102 Uiso 1 1 calc R U . . .
H51B H 0.304729 0.133700 0.073127 0.102 Uiso 1 1 calc R U . . .
C52 C 0.3830(3) 0.2063(3) 0.0495(3) 0.104(2) Uani 1 1 d . . . . .
H52A H 0.382924 0.252381 0.066061 0.125 Uiso 1 1 calc R U . . .
H52B H 0.436514 0.163307 0.052952 0.125 Uiso 1 1 calc R U . . .
C53 C 0.3844(3) 0.2258(3) -0.0183(3) 0.104(2) Uani 1 1 d . . . . .
H53A H 0.393498 0.177520 -0.036323 0.125 Uiso 1 1 calc R U . . .
H53B H 0.434591 0.246415 -0.042005 0.125 Uiso 1 1 calc R U . . .
C54 C 0.2995(3) 0.2857(3) -0.02639(18) 0.0806(13) Uani 1 1 d . . . . .
H54A H 0.296165 0.336844 -0.015885 0.097 Uiso 1 1 calc R U . . .
H54B H 0.300967 0.291658 -0.071050 0.097 Uiso 1 1 calc R U . . .
C55 C 0.2178(2) 0.2639(2) 0.01425(15) 0.0596(9) Uani 1 1 d . . . . .
H55A H 0.215609 0.217713 -0.000822 0.072 Uiso 1 1 calc R U . . .
H55B H 0.164879 0.307594 0.010667 0.072 Uiso 1 1 calc R U . . .
C56 C 0.0579(4) 0.0521(3) 0.1420(2) 0.0280(10) Uani 0.5 1 d . . P B 1
H56 H 0.119091 0.018495 0.123212 0.034 Uiso 0.5 1 calc R U P B 1
C56' C -0.0013(7) 0.0731(4) 0.1484(3) 0.0582(18) Uani 0.5 1 d . . P B 2
H56' H -0.066620 0.095866 0.157442 0.070 Uiso 0.5 1 calc R U P B 2
C57 C -0.0036(7) 0.0125(9) 0.2076(7) 0.047(3) Uani 0.5 1 d . . P B 1
H57A H 0.010590 0.016269 0.245564 0.056 Uiso 0.5 1 calc R U P B 1
H57B H -0.067399 0.037671 0.213359 0.056 Uiso 0.5 1 calc R U P B 1
C57' C 0.0304(7) 0.0041(9) 0.2044(8) 0.044(3) Uani 0.5 1 d . . P B 2
H57C H 0.011248 0.024140 0.245998 0.053 Uiso 0.5 1 calc R U P B 2
H57D H 0.094519 -0.023056 0.192154 0.053 Uiso 0.5 1 calc R U P B 2
C58 C 0.0257(5) -0.0754(4) 0.1924(4) 0.0517(18) Uani 0.5 1 d . . P B 1
H58A H 0.014328 -0.112063 0.230590 0.062 Uiso 0.5 1 calc R U P B 1
H58B H 0.087771 -0.093491 0.166364 0.062 Uiso 0.5 1 calc R U P B 1
C58' C -0.0341(9) -0.0538(5) 0.1999(4) 0.076(3) Uani 0.5 1 d . . P B 2
H58C H -0.035012 -0.096391 0.234543 0.091 Uiso 0.5 1 calc R U P B 2
H58D H -0.095517 -0.021077 0.203368 0.091 Uiso 0.5 1 calc R U P B 2
C59 C -0.0434(7) -0.0580(5) 0.1535(6) 0.063(2) Uani 0.5 1 d . . P B 1
H59A H -0.047415 -0.107711 0.145508 0.075 Uiso 0.5 1 calc R U P B 1
H59B H -0.102638 -0.027842 0.177801 0.075 Uiso 0.5 1 calc R U P B 1
C59' C 0.0042(9) -0.0840(6) 0.1432(6) 0.075(3) Uani 0.5 1 d . . P B 2
H59C H -0.028674 -0.118511 0.140878 0.090 Uiso 0.5 1 calc R U P B 2
H59D H 0.064927 -0.117078 0.141540 0.090 Uiso 0.5 1 calc R U P B 2
C60 C -0.013(2) -0.014(2) 0.0945(13) 0.073(6) Uani 0.5 1 d . . P B 1
H60A H -0.053329 -0.005738 0.068871 0.088 Uiso 0.5 1 calc R U P B 1
H60B H 0.046213 -0.044428 0.071076 0.088 Uiso 0.5 1 calc R U P B 1
C60' C 0.0088(18) -0.0225(17) 0.0824(12) 0.055(3) Uani 0.5 1 d . . P B 2
H60C H 0.049484 -0.049067 0.044732 0.066 Uiso 0.5 1 calc R U P B 2
H60D H -0.050320 0.000567 0.076169 0.066 Uiso 0.5 1 calc R U P B 2
C61 C -0.0100(5) 0.0675(4) 0.1038(3) 0.0389(14) Uani 0.5 1 d . . P B 1
H61A H -0.069057 0.098801 0.127317 0.047 Uiso 0.5 1 calc R U P B 1
H61B H 0.009166 0.096518 0.062491 0.047 Uiso 0.5 1 calc R U P B 1
C61' C 0.0408(8) 0.0406(5) 0.0910(4) 0.065(2) Uani 0.5 1 d . . P B 2
H61C H 0.104638 0.018873 0.086399 0.078 Uiso 0.5 1 calc R U P B 2
H61D H 0.033353 0.082861 0.056673 0.078 Uiso 0.5 1 calc R U P B 2
C62 C -0.0818(2) 0.31025(18) 0.24981(18) 0.0553(8) Uani 1 1 d . . . . .
H62 H -0.056560 0.350371 0.254044 0.066 Uiso 0.5 1 calc R U P C 1
H62' H -0.084469 0.363509 0.227304 0.066 Uiso 0.5 1 calc R U P D 2
C63 C -0.1086(5) 0.2645(3) 0.3215(3) 0.0516(16) Uani 0.5 1 d . . P E 1
H63A H -0.134440 0.224220 0.319670 0.062 Uiso 0.5 1 calc R U P E 1
H63B H -0.053931 0.237169 0.333612 0.062 Uiso 0.5 1 calc R U P E 1
C63' C -0.0584(7) 0.3127(9) 0.2992(5) 0.119(5) Uani 0.5 1 d . . P E 2
H63C H 0.000424 0.320872 0.285663 0.143 Uiso 0.5 1 calc R U P E 2
H63D H -0.056183 0.263302 0.326863 0.143 Uiso 0.5 1 calc R U P E 2
C64 C -0.1724(6) 0.3155(4) 0.3724(3) 0.058(2) Uani 0.5 1 d . . P E 1
H64A H -0.146563 0.354544 0.376773 0.070 Uiso 0.5 1 calc R U P E 1
H64B H -0.184572 0.283309 0.413094 0.070 Uiso 0.5 1 calc R U P E 1
C64' C -0.1303(7) 0.3831(10) 0.3348(7) 0.137(6) Uani 0.5 1 d . . P E 2
H64C H -0.116146 0.389739 0.371908 0.164 Uiso 0.5 1 calc R U P E 2
H64D H -0.135400 0.432260 0.306652 0.164 Uiso 0.5 1 calc R U P E 2
C65 C -0.2595(6) 0.3578(6) 0.3547(5) 0.058(2) Uani 0.5 1 d . . P E 1
H65A H -0.286086 0.318778 0.351392 0.070 Uiso 0.5 1 calc R U P E 1
H65B H -0.302084 0.391557 0.387821 0.070 Uiso 0.5 1 calc R U P E 1
C65' C -0.2175(9) 0.3594(9) 0.3552(6) 0.104(4) Uani 0.5 1 d . . P E 2
H65C H -0.209252 0.306278 0.377501 0.124 Uiso 0.5 1 calc R U P E 2
H65D H -0.266370 0.396709 0.383013 0.124 Uiso 0.5 1 calc R U P E 2
C66 C -0.2397(6) 0.4066(6) 0.2926(5) 0.065(2) Uani 0.5 1 d . . P E 1
H66A H -0.216476 0.447558 0.296848 0.078 Uiso 0.5 1 calc R U P E 1
H66B H -0.294668 0.432722 0.280618 0.078 Uiso 0.5 1 calc R U P E 1
C66' C -0.2360(7) 0.3623(9) 0.2929(8) 0.104(5) Uani 0.5 1 d . . P E 2
H66C H -0.240642 0.415094 0.270355 0.124 Uiso 0.5 1 calc R U P E 2
H66D H -0.292845 0.351805 0.301666 0.124 Uiso 0.5 1 calc R U P E 2
C67 C -0.1722(5) 0.3559(4) 0.2412(3) 0.0505(17) Uani 0.5 1 d . . P E 1
H67A H -0.198691 0.317880 0.235996 0.061 Uiso 0.5 1 calc R U P E 1
H67B H -0.162807 0.389961 0.201273 0.061 Uiso 0.5 1 calc R U P E 1
C67' C -0.1617(6) 0.3013(10) 0.2512(7) 0.117(5) Uani 0.5 1 d . . P E 2
H67C H -0.164491 0.247976 0.269005 0.140 Uiso 0.5 1 calc R U P E 2
H67D H -0.167526 0.310218 0.208194 0.140 Uiso 0.5 1 calc R U P E 2
C71 C 0.47232(18) -0.00524(16) 0.25027(14) 0.0417(6) Uani 1 1 d . . . . .
C72 C 0.49384(19) -0.07799(16) 0.28505(14) 0.0448(6) Uani 1 1 d . . . . .
H72 H 0.450259 -0.090469 0.321394 0.054 Uiso 1 1 calc R U . . .
C73 C 0.5761(2) -0.13203(17) 0.26830(16) 0.0491(7) Uani 1 1 d . . . . .
C74 C 0.6391(2) -0.11642(17) 0.21431(18) 0.0553(8) Uani 1 1 d . . . . .
H74 H 0.694869 -0.154484 0.202028 0.066 Uiso 1 1 calc R U . . .
C75 C 0.6217(2) -0.04476(16) 0.17715(16) 0.0490(7) Uani 1 1 d . . . . .
C76 C 0.54102(19) 0.00969(15) 0.19834(14) 0.0398(6) Uani 1 1 d . . . . .
C77 C 0.59255(19) 0.11118(16) 0.13039(14) 0.0445(6) Uani 1 1 d . . . . .
C78 C 0.57814(18) 0.19200(15) 0.12977(14) 0.0427(6) Uani 1 1 d . . . . .
C79 C 0.6499(2) 0.21929(17) 0.09363(16) 0.0509(7) Uani 1 1 d . . . . .
H79 H 0.643147 0.273500 0.090458 0.061 Uiso 1 1 calc R U . . .
C80 C 0.7303(2) 0.17031(18) 0.06237(18) 0.0596(9) Uani 1 1 d . . . . .
C81 C 0.7416(2) 0.09053(18) 0.06743(19) 0.0665(11) Uani 1 1 d . . . . .
H81 H 0.796899 0.056697 0.046625 0.080 Uiso 1 1 calc R U . . .
C82 C 0.6730(2) 0.05958(17) 0.10247(16) 0.0551(8) Uani 1 1 d . . . . .
C83 C 0.6824(3) -0.02718(19) 0.1121(2) 0.0707(12) Uani 1 1 d . . . . .
C84 C 0.5980(3) -0.2055(2) 0.3121(2) 0.0683(10) Uani 1 1 d . . . . .
H84A H 0.653958 -0.242460 0.289966 0.082 Uiso 1 1 calc R U . . .
H84B H 0.550974 -0.230978 0.323354 0.082 Uiso 1 1 calc R U . . .
C85 C 0.6068(4) -0.1873(3) 0.3726(3) 0.1037(17) Uani 1 1 d . . . . .
H85A H 0.651852 -0.160375 0.361486 0.156 Uiso 1 1 calc R U . . .
H85B H 0.624090 -0.236103 0.398624 0.156 Uiso 1 1 calc R U . . .
H85C H 0.550215 -0.153769 0.396125 0.156 Uiso 1 1 calc R U . . .
C86 C 0.8046(2) 0.2039(2) 0.0224(2) 0.0738(12) Uani 1 1 d . . . . .
H86A H 0.807570 0.243164 0.045274 0.089 Uiso 1 1 calc R U . . .
H86B H 0.861218 0.161537 0.015947 0.089 Uiso 1 1 calc R U . . .
C87 C 0.7930(4) 0.2405(4) -0.0390(3) 0.113(2) Uani 1 1 d . . . . .
H87A H 0.791495 0.201466 -0.062211 0.169 Uiso 1 1 calc R U . . .
H87B H 0.842262 0.261310 -0.062923 0.169 Uiso 1 1 calc R U . . .
H87C H 0.737570 0.283025 -0.032829 0.169 Uiso 1 1 calc R U . . .
C88 C 0.7777(3) -0.0774(2) 0.1032(3) 0.132(3) Uani 1 1 d . . . . .
H88A H 0.813549 -0.065376 0.060542 0.197 Uiso 1 1 calc R U . . .
H88B H 0.780590 -0.132699 0.109366 0.197 Uiso 1 1 calc R U . . .
H88C H 0.800271 -0.066498 0.133927 0.197 Uiso 1 1 calc R U . . .
C89 C 0.6468(5) -0.0449(3) 0.0641(2) 0.135(3) Uani 1 1 d . . . . .
H89A H 0.587066 -0.009817 0.067543 0.203 Uiso 1 1 calc R U . . .
H89B H 0.645369 -0.099185 0.072702 0.203 Uiso 1 1 calc R U . . .
H89C H 0.685253 -0.037110 0.021459 0.203 Uiso 1 1 calc R U . . .
C90 C 0.31832(18) 0.02588(17) 0.29948(15) 0.0486(7) Uani 1 1 d . . . . .
C91 C 0.28385(19) -0.01578(15) 0.27320(15) 0.0502(8) Uani 1 1 d . . . . .
C92 C 0.20225(19) -0.02893(15) 0.30612(14) 0.0449(7) Uani 1 1 d . . . . .
H92 H 0.180214 -0.057104 0.287689 0.054 Uiso 1 1 calc R U . . .
C93 C 0.15257(18) -0.00228(17) 0.36462(13) 0.0428(6) Uani 1 1 d . . . . .
C94 C 0.1912(2) 0.0329(2) 0.39134(15) 0.0571(8) Uani 1 1 d . . . . .
H94 H 0.160102 0.049422 0.432258 0.068 Uiso 1 1 calc R U . . .
C95 C 0.2732(2) 0.0455(2) 0.36151(16) 0.0605(9) Uani 1 1 d . . . . .
C96 C 0.3329(2) -0.04709(18) 0.20977(18) 0.0627(10) Uani 1 1 d . . . . .
H96 H 0.382576 -0.023856 0.189709 0.075 Uiso 1 1 calc R U . . .
C97 C 0.3722(2) -0.1347(2) 0.2151(2) 0.0718(11) Uani 1 1 d . . . . .
H97A H 0.324406 -0.159368 0.234677 0.086 Uiso 1 1 calc R U . . .
H97B H 0.410907 -0.149846 0.242714 0.086 Uiso 1 1 calc R U . . .
C98 C 0.4252(3) -0.1641(3) 0.1512(3) 0.0966(17) Uani 1 1 d . . . . .
H98A H 0.446892 -0.221839 0.156226 0.116 Uiso 1 1 calc R U . . .
H98B H 0.477193 -0.144419 0.134138 0.116 Uiso 1 1 calc R U . . .
C99 C 0.3721(3) -0.1387(3) 0.1043(2) 0.0853(14) Uani 1 1 d . . . . .
H99A H 0.411619 -0.153955 0.062309 0.102 Uiso 1 1 calc R U . . .
H99B H 0.326568 -0.166099 0.117298 0.102 Uiso 1 1 calc R U . . .
C100 C 0.3290(4) -0.0536(3) 0.0999(2) 0.1024(18) Uani 1 1 d . . . . .
H10A H 0.288992 -0.040614 0.073426 0.123 Uiso 1 1 calc R U . . .
H10B H 0.374290 -0.026325 0.079375 0.123 Uiso 1 1 calc R U . . .
C101 C 0.2761(3) -0.0252(3) 0.16510(19) 0.0974(18) Uani 1 1 d . . . . .
H10C H 0.250504 0.032214 0.160571 0.117 Uiso 1 1 calc R U . . .
H10D H 0.226883 -0.048382 0.183578 0.117 Uiso 1 1 calc R U . . .
C102 C 0.06034(18) -0.00857(18) 0.39693(13) 0.0446(6) Uani 1 1 d . . . . .
H102 H 0.050573 -0.011756 0.443248 0.054 Uiso 1 1 calc R U . . .
C103 C 0.0435(2) -0.07952(19) 0.38482(17) 0.0572(8) Uani 1 1 d . . . . .
H10E H 0.085683 -0.127349 0.398150 0.069 Uiso 1 1 calc R U . . .
H10F H 0.053644 -0.078787 0.339136 0.069 Uiso 1 1 calc R U . . .
C104 C -0.0507(2) -0.0819(2) 0.42025(17) 0.0620(9) Uani 1 1 d . . . . .
H10G H -0.059753 -0.128144 0.410304 0.074 Uiso 1 1 calc R U . . .
H10H H -0.059716 -0.086623 0.466118 0.074 Uiso 1 1 calc R U . . .
C105 C -0.1172(2) -0.0085(2) 0.40203(17) 0.0596(8) Uani 1 1 d . . . . .
H10I H -0.111620 -0.006163 0.356892 0.072 Uiso 1 1 calc R U . . .
H10J H -0.177530 -0.010058 0.426710 0.072 Uiso 1 1 calc R U . . .
C106 C -0.1024(2) 0.0629(2) 0.4140(2) 0.0667(10) Uani 1 1 d . . . . .
H10K H -0.114457 0.063244 0.459831 0.080 Uiso 1 1 calc R U . . .
H10L H -0.144061 0.110116 0.399447 0.080 Uiso 1 1 calc R U . . .
C107 C -0.00789(19) 0.06496(19) 0.38003(17) 0.0514(7) Uani 1 1 d . . . . .
H10M H 0.001560 0.071068 0.334038 0.062 Uiso 1 1 calc R U . . .
H10N H 0.000479 0.110913 0.391078 0.062 Uiso 1 1 calc R U . . .
C108 C 0.3290(4) 0.0562(4) 0.3928(3) 0.0429(16) Uani 0.5 1 d . . P F 1
H108 H 0.386299 0.058751 0.361218 0.052 Uiso 0.5 1 calc R U P F 1
C109 C 0.3468(5) -0.0076(5) 0.4459(4) 0.0482(17) Uani 0.5 1 d . . P F 1
H10O H 0.379025 -0.058553 0.428281 0.058 Uiso 0.5 1 calc R U P F 1
H10P H 0.290216 -0.011605 0.476520 0.058 Uiso 0.5 1 calc R U P F 1
C110 C 0.4017(6) 0.0113(6) 0.4795(4) 0.063(2) Uani 0.5 1 d . . P F 1
H11A H 0.459383 0.013244 0.449293 0.076 Uiso 0.5 1 calc R U P F 1
H11B H 0.412740 -0.030149 0.513716 0.076 Uiso 0.5 1 calc R U P F 1
C111 C 0.3513(14) 0.0920(15) 0.5075(9) 0.088(6) Uani 0.5 1 d . . P F 1
H11C H 0.296070 0.088540 0.540325 0.105 Uiso 0.5 1 calc R U P F 1
H11D H 0.388136 0.105034 0.527260 0.105 Uiso 0.5 1 calc R U P F 1
C112 C 0.3306(5) 0.1537(6) 0.4576(5) 0.067(2) Uani 0.5 1 d . . P F 1
H11E H 0.386491 0.160547 0.427781 0.081 Uiso 0.5 1 calc R U P F 1
H11F H 0.296717 0.203385 0.476963 0.081 Uiso 0.5 1 calc R U P F 1
C113 C 0.2780(4) 0.1385(5) 0.4207(4) 0.0562(19) Uani 0.5 1 d . . P F 1
H11G H 0.271088 0.180410 0.386095 0.067 Uiso 0.5 1 calc R U P F 1
H11H H 0.218644 0.138332 0.448771 0.067 Uiso 0.5 1 calc R U P F 1
C114 C 0.50299(18) 0.30426(15) 0.18365(14) 0.0402(6) Uani 1 1 d . . . . .
C115 C 0.46262(19) 0.37917(16) 0.15836(13) 0.0415(6) Uani 1 1 d . . . . .
C116 C 0.4717(2) 0.44459(16) 0.17526(14) 0.0461(7) Uani 1 1 d . . . . .
H116 H 0.445607 0.494731 0.157098 0.055 Uiso 1 1 calc R U . . .
C117 C 0.5173(2) 0.43957(18) 0.21748(15) 0.0508(7) Uani 1 1 d . . . . .
C118 C 0.5526(2) 0.3655(2) 0.24448(16) 0.0529(7) Uani 1 1 d . . . . .
H118 H 0.581371 0.360677 0.275125 0.064 Uiso 1 1 calc R U . . .
C119 C 0.5476(2) 0.29785(18) 0.22836(16) 0.0488(7) Uani 1 1 d . . . . .
C120 C 0.4158(2) 0.38866(17) 0.10989(14) 0.0458(6) Uani 1 1 d . . . . .
H120 H 0.403861 0.338231 0.111764 0.055 Uiso 1 1 calc R U . . .
C121 C 0.4757(2) 0.4038(2) 0.04375(15) 0.0531(8) Uani 1 1 d . . . . .
H12A H 0.492236 0.451317 0.041745 0.064 Uiso 1 1 calc R U . . .
H12B H 0.530409 0.359366 0.035504 0.064 Uiso 1 1 calc R U . . .
C122 C 0.4316(2) 0.4141(2) -0.00695(16) 0.0605(9) Uani 1 1 d . . . . .
H12C H 0.470580 0.428494 -0.048176 0.073 Uiso 1 1 calc R U . . .
H12D H 0.423225 0.363959 -0.009329 0.073 Uiso 1 1 calc R U . . .
C123 C 0.3430(2) 0.4767(2) 0.00615(17) 0.0634(9) Uani 1 1 d . . . . .
H12E H 0.314345 0.478706 -0.025874 0.076 Uiso 1 1 calc R U . . .
H12F H 0.352151 0.528188 0.002814 0.076 Uiso 1 1 calc R U . . .
C124 C 0.2827(2) 0.4607(2) 0.07159(17) 0.0601(8) Uani 1 1 d . . . . .
H12G H 0.226977 0.504035 0.079758 0.072 Uiso 1 1 calc R U . . .
H12H H 0.268348 0.411995 0.073666 0.072 Uiso 1 1 calc R U . . .
C125 C 0.3275(2) 0.4529(2) 0.12145(15) 0.0526(7) Uani 1 1 d . . . . .
H12I H 0.288274 0.440904 0.163362 0.063 Uiso 1 1 calc R U . . .
H12J H 0.337198 0.503193 0.121550 0.063 Uiso 1 1 calc R U . . .
C126 C 0.5241(6) 0.5184(6) 0.2206(4) 0.0371(18) Uani 0.5 1 d . . P G 1
H126 H 0.479720 0.561029 0.203443 0.045 Uiso 0.5 1 calc R U P G 1
C127 C 0.618(2) 0.5211(18) 0.1842(13) 0.061(6) Uani 0.5 1 d . . P G 1
H12K H 0.659377 0.479813 0.203855 0.073 Uiso 0.5 1 calc R U P G 1
H12L H 0.631160 0.508803 0.140667 0.073 Uiso 0.5 1 calc R U P G 1
C128 C 0.6333(9) 0.5985(8) 0.1815(5) 0.070(3) Uani 0.5 1 d . . P G 1
H12M H 0.591177 0.641862 0.163741 0.084 Uiso 0.5 1 calc R U P G 1
H12N H 0.694210 0.597581 0.156079 0.084 Uiso 0.5 1 calc R U P G 1
C129 C 0.6167(7) 0.6066(7) 0.2562(5) 0.091(3) Uani 0.5 1 d . U P G 1
H12O H 0.664568 0.566298 0.270725 0.109 Uiso 0.5 1 calc R U P G 1
H12P H 0.620198 0.658291 0.259924 0.109 Uiso 0.5 1 calc R U P G 1
C130 C 0.5283(8) 0.5976(8) 0.2994(5) 0.099(4) Uani 0.5 1 d . . P G 1
H13A H 0.527040 0.595433 0.343644 0.118 Uiso 0.5 1 calc R U P G 1
H13B H 0.480737 0.644369 0.291219 0.118 Uiso 0.5 1 calc R U P G 1
C131 C 0.5103(4) 0.5276(4) 0.2913(3) 0.0505(16) Uani 0.5 1 d . . P G 1
H13C H 0.448742 0.529904 0.315921 0.061 Uiso 0.5 1 calc R U P G 1
H13D H 0.549545 0.480805 0.308604 0.061 Uiso 0.5 1 calc R U P G 1
C132 C 0.5813(8) 0.2151(10) 0.2641(7) 0.054(3) Uani 0.5 1 d . . P H 1
H132 H 0.568522 0.172997 0.250056 0.065 Uiso 0.5 1 calc R U P H 1
C133 C 0.5524(7) 0.2147(6) 0.3311(4) 0.079(3) Uani 0.5 1 d . . P H 1
H1 H 0.487178 0.231614 0.346335 0.095 Uiso 0.5 1 calc R U P H 1
H3 H 0.573787 0.251669 0.343574 0.095 Uiso 0.5 1 calc R U P H 1
C134 C 0.5886(8) 0.1315(7) 0.3609(6) 0.095(3) Uani 0.5 1 d . U P H 1
H5 H 0.573900 0.092642 0.345136 0.114 Uiso 0.5 1 calc R U P H 1
H6 H 0.565002 0.128294 0.407378 0.114 Uiso 0.5 1 calc R U P H 1
C135 C 0.691(2) 0.1186(19) 0.3389(16) 0.242(16) Uani 0.5 1 d . U P H 1
H13E H 0.702564 0.157924 0.356648 0.290 Uiso 0.5 1 calc R U P H 1
H13F H 0.719592 0.066571 0.357482 0.290 Uiso 0.5 1 calc R U P H 1
C136 C 0.7256(10) 0.1223(10) 0.2850(8) 0.081(4) Uani 0.5 1 d . . P H 1
H13G H 0.721906 0.078977 0.267032 0.097 Uiso 0.5 1 calc R U P H 1
H13H H 0.788659 0.116782 0.276984 0.097 Uiso 0.5 1 calc R U P H 1
C137 C 0.684(2) 0.1972(19) 0.2545(14) 0.101(9) Uani 0.5 1 d . . P H 1
H13I H 0.714448 0.198593 0.208840 0.121 Uiso 0.5 1 calc R U P H 1
H13J H 0.691780 0.239600 0.270798 0.121 Uiso 0.5 1 calc R U P H 1
C154 C 0.3020(6) -0.2341(5) 0.3915(5) 0.207(5) Uani 1 1 d D . . . .
H15D H 0.248221 -0.209236 0.377871 0.248 Uiso 1 1 calc R U . . .
H15E H 0.353411 -0.227147 0.356062 0.248 Uiso 1 1 calc R U . . .
C153 C 0.2944(7) -0.1935(6) 0.4532(7) 0.258(8) Uani 1 1 d D . . . .
H15F H 0.285388 -0.136650 0.442956 0.309 Uiso 1 1 calc R U . . .
H15G H 0.244465 -0.202052 0.489443 0.309 Uiso 1 1 calc R U . . .
C151 C 0.3607(10) -0.2056(8) 0.5273(6) 0.269(7) Uani 1 1 d D . . . .
H15H H 0.413987 -0.228756 0.540854 0.404 Uiso 1 1 calc R U . . .
H15I H 0.345678 -0.148530 0.523564 0.404 Uiso 1 1 calc R U . . .
H15J H 0.311837 -0.222140 0.558377 0.404 Uiso 1 1 calc R U . . .
C152 C 0.3760(8) -0.2310(7) 0.4673(6) 0.376(16) Uani 1 1 d D . . . .
H15K H 0.424700 -0.214321 0.434972 0.451 Uiso 1 1 calc R U . . .
H15L H 0.390616 -0.288460 0.470035 0.451 Uiso 1 1 calc R U . . .
C155 C 0.3118(5) -0.3144(5) 0.4096(5) 0.181(4) Uani 1 1 d D . . . .
H15M H 0.316390 -0.339698 0.373881 0.272 Uiso 1 1 calc R U . . .
H15N H 0.365239 -0.338538 0.422875 0.272 Uiso 1 1 calc R U . . .
H15O H 0.260435 -0.320693 0.444603 0.272 Uiso 1 1 calc R U . . .
C208 C 0.2955(8) 0.0942(7) 0.4065(4) 0.060(2) Uani 0.5 1 d . . P F 2
H208 H 0.237422 0.114602 0.438243 0.072 Uiso 0.5 1 calc R U P F 2
C209 C 0.3483(7) 0.0309(6) 0.4437(5) 0.061(2) Uani 0.5 1 d . . P F 2
H20A H 0.405374 0.003404 0.414951 0.073 Uiso 0.5 1 calc R U P F 2
H20B H 0.315949 -0.007683 0.465164 0.073 Uiso 0.5 1 calc R U P F 2
C210 C 0.3653(13) 0.0672(12) 0.4938(7) 0.078(6) Uani 0.5 1 d . . P F 2
H21A H 0.309854 0.082089 0.528421 0.094 Uiso 0.5 1 calc R U P F 2
H21B H 0.409497 0.026933 0.511907 0.094 Uiso 0.5 1 calc R U P F 2
C211 C 0.3965(8) 0.1360(7) 0.4683(6) 0.101(3) Uani 0.5 1 d . . P F 2
H21C H 0.397794 0.159581 0.503513 0.121 Uiso 0.5 1 calc R U P F 2
H21D H 0.457583 0.119100 0.440348 0.121 Uiso 0.5 1 calc R U P F 2
C212 C 0.3418(6) 0.1956(6) 0.4330(5) 0.072(2) Uani 0.5 1 d . . P F 2
H21E H 0.370024 0.237432 0.413712 0.087 Uiso 0.5 1 calc R U P F 2
H21F H 0.283682 0.219135 0.462561 0.087 Uiso 0.5 1 calc R U P F 2
C213 C 0.3279(6) 0.1638(5) 0.3818(4) 0.070(2) Uani 0.5 1 d . . P F 2
H21G H 0.284629 0.205022 0.363475 0.084 Uiso 0.5 1 calc R U P F 2
H21H H 0.384232 0.149314 0.347910 0.084 Uiso 0.5 1 calc R U P F 2
C226 C 0.5464(7) 0.5038(6) 0.2351(5) 0.0412(19) Uani 0.5 1 d . . P G 2
H226 H 0.564104 0.483980 0.274544 0.049 Uiso 0.5 1 calc R U P G 2
C227 C 0.6275(19) 0.5145(17) 0.1811(13) 0.053(5) Uani 0.5 1 d . . P G 2
H22A H 0.612658 0.530984 0.140869 0.064 Uiso 0.5 1 calc R U P G 2
H22B H 0.676049 0.464782 0.176663 0.064 Uiso 0.5 1 calc R U P G 2
C228 C 0.6557(8) 0.5784(7) 0.1979(6) 0.063(3) Uani 0.5 1 d . U P G 2
H22C H 0.668109 0.561965 0.238995 0.076 Uiso 0.5 1 calc R U P G 2
H22D H 0.710434 0.584286 0.165707 0.076 Uiso 0.5 1 calc R U P G 2
C229 C 0.5863(7) 0.6538(7) 0.2013(6) 0.096(3) Uani 0.5 1 d . . P G 2
H22E H 0.566912 0.667819 0.162847 0.115 Uiso 0.5 1 calc R U P G 2
H22F H 0.607614 0.695745 0.206056 0.115 Uiso 0.5 1 calc R U P G 2
C230 C 0.5092(7) 0.6414(6) 0.2605(7) 0.099(4) Uani 0.5 1 d . . P G 2
H23A H 0.460820 0.690825 0.268444 0.119 Uiso 0.5 1 calc R U P G 2
H23B H 0.530212 0.622484 0.298166 0.119 Uiso 0.5 1 calc R U P G 2
C231 C 0.4772(6) 0.5787(5) 0.2447(5) 0.081(2) Uani 0.5 1 d . . P G 2
H23C H 0.425533 0.570863 0.279574 0.098 Uiso 0.5 1 calc R U P G 2
H23D H 0.458310 0.598138 0.206157 0.098 Uiso 0.5 1 calc R U P G 2
C232 C 0.6021(9) 0.2204(9) 0.2503(7) 0.045(2) Uani 0.5 1 d . . P H 2
H232 H 0.601053 0.189272 0.219175 0.054 Uiso 0.5 1 calc R U P H 2
C233 C 0.5458(10) 0.1826(9) 0.3103(7) 0.116(4) Uani 0.5 1 d . U P H 2
H7 H 0.489445 0.186962 0.303509 0.140 Uiso 0.5 1 calc R U P H 2
H8 H 0.531757 0.212861 0.346056 0.140 Uiso 0.5 1 calc R U P H 2
C234 C 0.5914(8) 0.0932(8) 0.3294(7) 0.112(4) Uani 0.5 1 d . U P H 2
H10 H 0.555181 0.075194 0.370435 0.134 Uiso 0.5 1 calc R U P H 2
H12 H 0.597906 0.060355 0.297317 0.134 Uiso 0.5 1 calc R U P H 2
C235 C 0.6828(7) 0.0872(7) 0.3336(5) 0.087(3) Uani 0.5 1 d . U P H 2
H23E H 0.712922 0.033649 0.348708 0.104 Uiso 0.5 1 calc R U P H 2
H23F H 0.678277 0.124522 0.361583 0.104 Uiso 0.5 1 calc R U P H 2
C236 C 0.7356(12) 0.1113(9) 0.2568(9) 0.097(6) Uani 0.5 1 d . . P H 2
H23G H 0.798786 0.101324 0.251848 0.117 Uiso 0.5 1 calc R U P H 2
H23H H 0.731132 0.077779 0.229507 0.117 Uiso 0.5 1 calc R U P H 2
C237 C 0.6923(19) 0.2041(14) 0.2343(14) 0.084(5) Uani 0.5 1 d . . P H 2
H23I H 0.707221 0.237970 0.255271 0.101 Uiso 0.5 1 calc R U P H 2
H23J H 0.716745 0.214312 0.188278 0.101 Uiso 0.5 1 calc R U P H 2

loop_
_atom_site_aniso_label
_atom_site_aniso_U_11
_atom_site_aniso_U_22
_atom_site_aniso_U_33
_atom_site_aniso_U_23
_atom_site_aniso_U_13
_atom_site_aniso_U_12
Ca1 0.0494(3) 0.0296(2) 0.0545(3) -0.0122(2) -0.0349(3) -0.0019(2)
Ca2 0.0383(3) 0.0342(3) 0.0806(5) 0.0104(3) -0.0126(3) -0.0116(2)
K1 0.0581(4) 0.0347(3) 0.0500(3) 0.0045(2) -0.0259(3) -0.0057(3)
K2 0.0438(3) 0.0544(4) 0.0496(4) -0.0110(3) -0.0136(3) -0.0073(3)
O1 0.0340(8) 0.0229(7) 0.0340(8) -0.0080(6) -0.0187(7) -0.0038(6)
O2 0.0415(10) 0.0322(9) 0.0559(12) 0.0037(8) -0.0100(9) -0.0172(8)
N1 0.0352(11) 0.0345(11) 0.0340(10) -0.0061(8) -0.0188(9) -0.0054(8)
N2 0.0502(13) 0.0213(9) 0.0515(13) -0.0042(9) -0.0357(11) -0.0047(9)
N3 0.0355(12) 0.0370(13) 0.0739(18) 0.0160(12) -0.0073(12) -0.0054(10)
N4 0.0356(11) 0.0290(11) 0.0604(15) -0.0025(10) -0.0133(10) -0.0084(9)
N5 0.0430(13) 0.0347(11) 0.0491(13) -0.0047(10) -0.0209(11) -0.0007(10)
N6 0.0392(12) 0.0405(12) 0.0449(13) -0.0052(10) -0.0170(10) -0.0004(10)
C1 0.0292(11) 0.0359(12) 0.0303(11) -0.0058(9) -0.0103(9) -0.0093(10)
C2 0.0362(13) 0.0522(16) 0.0305(12) -0.0146(11) -0.0121(10) -0.0022(12)
C3 0.0384(14) 0.0534(17) 0.0404(14) -0.0194(13) -0.0129(12) 0.0022(12)
C4 0.0340(13) 0.0391(14) 0.0404(14) -0.0138(11) -0.0138(11) 0.0030(11)
C5 0.0308(11) 0.0273(11) 0.0339(12) -0.0060(9) -0.0128(9) -0.0055(9)
C6 0.0275(11) 0.0290(11) 0.0276(11) -0.0068(9) -0.0072(9) -0.0075(9)
C7 0.0337(12) 0.0253(11) 0.0295(11) -0.0027(8) -0.0160(9) -0.0093(9)
C8 0.0338(12) 0.0224(10) 0.0367(12) -0.0025(9) -0.0181(10) -0.0068(9)
C9 0.0388(13) 0.0241(11) 0.0373(12) -0.0036(9) -0.0208(10) -0.0082(9)
C10 0.0360(12) 0.0284(11) 0.0286(11) 0.0013(9) -0.0158(9) -0.0118(9)
C11 0.0349(12) 0.0247(11) 0.0315(11) 0.0024(9) -0.0167(10) -0.0063(9)
C12 0.0342(12) 0.0222(10) 0.0291(11) -0.0003(8) -0.0140(9) -0.0077(9)
C13 0.0392(13) 0.0214(10) 0.0345(12) -0.0028(9) -0.0177(10) -0.0044(9)
C14 0.056(2) 0.084(3) 0.0493(18) -0.0359(18) -0.0191(15) 0.0208(18)
C15 0.132(5) 0.086(3) 0.115(4) -0.075(3) 0.004(3) -0.022(3)
C16 0.0429(14) 0.0335(12) 0.0364(13) 0.0004(10) -0.0228(11) -0.0115(11)
C17 0.0546(17) 0.0416(14) 0.0516(16) 0.0002(12) -0.0324(14) -0.0202(13)
C18 0.0581(17) 0.0294(13) 0.0506(16) -0.0104(11) -0.0322(14) 0.0054(12)
C19 0.0669(19) 0.0326(13) 0.0395(14) -0.0036(11) -0.0112(13) -0.0228(13)
C20 0.0337(12) 0.0419(14) 0.0326(12) -0.0139(10) -0.0165(10) -0.0011(10)
C21 0.0318(13) 0.0544(16) 0.0439(15) -0.0220(13) -0.0137(11) -0.0049(12)
C22 0.0371(15) 0.092(3) 0.060(2) -0.0411(19) -0.0174(14) -0.0116(16)
C23 0.0434(17) 0.123(3) 0.0521(19) -0.035(2) -0.0279(15) 0.001(2)
C24 0.059(2) 0.079(2) 0.0428(16) -0.0147(16) -0.0325(15) 0.0076(17)
C25 0.0449(15) 0.0505(16) 0.0331(13) -0.0112(12) -0.0179(11) 0.0013(12)
C26 0.0445(15) 0.0538(17) 0.0516(17) -0.0204(14) -0.0100(13) -0.0195(13)
C27 0.055(2) 0.100(3) 0.064(2) -0.026(2) -0.0008(17) -0.033(2)
C28 0.083(3) 0.100(3) 0.075(3) -0.017(2) 0.007(2) -0.050(3)
C29 0.153(5) 0.086(3) 0.111(4) -0.012(3) -0.012(4) -0.081(4)
C30 0.139(5) 0.051(2) 0.090(3) -0.024(2) 0.005(3) -0.034(3)
C31 0.087(3) 0.061(2) 0.070(2) -0.0292(19) -0.001(2) -0.028(2)
C32 0.115(7) 0.027(3) 0.118(7) -0.011(4) -0.101(6) -0.001(4)
C32' 0.052(4) 0.073(5) 0.071(5) -0.021(4) -0.041(4) 0.001(4)
C33 0.077(8) 0.101(9) 0.076(7) -0.032(6) -0.059(7) 0.011(6)
C33' 0.096(11) 0.145(15) 0.083(8) -0.036(9) -0.071(9) 0.027(8)
C34 0.090(8) 0.085(6) 0.064(5) -0.009(4) -0.062(6) -0.019(5)
C34' 0.131(9) 0.132(8) 0.121(8) -0.021(4) -0.041(5) -0.041(5)
C35 0.105(5) 0.114(5) 0.107(5) -0.032(4) -0.046(4) -0.031(4)
C35' 0.122(6) 0.135(6) 0.141(6) -0.008(5) -0.063(5) -0.029(4)
C36 0.093(5) 0.136(6) 0.100(6) -0.007(4) -0.043(4) -0.030(4)
C36' 0.110(6) 0.141(7) 0.124(6) -0.025(4) -0.064(5) -0.022(4)
C37 0.055(4) 0.082(5) 0.073(4) -0.008(4) -0.032(3) -0.017(3)
C37' 0.070(5) 0.101(5) 0.090(5) -0.014(4) -0.045(4) -0.016(4)
C38 0.0575(18) 0.0441(15) 0.0338(13) -0.0078(11) -0.0143(12) -0.0026(13)
C39 0.0471(16) 0.0462(16) 0.0446(15) -0.0160(13) -0.0154(13) 0.0040(13)
C40 0.067(2) 0.056(2) 0.0521(18) -0.0074(15) -0.0092(16) -0.0126(17)
C41 0.084(3) 0.053(2) 0.090(3) 0.006(2) -0.016(2) -0.012(2)
C42 0.085(3) 0.0345(17) 0.093(3) -0.0183(18) -0.024(2) 0.0031(17)
C43 0.067(2) 0.052(2) 0.067(2) -0.0237(17) -0.0129(18) 0.0116(17)
C44 0.0679(18) 0.0217(11) 0.0470(15) 0.0000(10) -0.0414(14) -0.0075(11)
C45 0.092(2) 0.0241(12) 0.0387(14) 0.0000(10) -0.0394(16) -0.0086(13)
C46 0.154(4) 0.0251(13) 0.0350(15) 0.0014(11) -0.041(2) -0.0264(19)
C47 0.186(5) 0.0417(17) 0.0412(17) 0.0089(14) -0.049(2) -0.061(3)
C48 0.121(3) 0.0454(17) 0.0513(18) 0.0108(14) -0.050(2) -0.046(2)
C49 0.074(2) 0.0299(13) 0.0574(17) 0.0030(12) -0.0460(16) -0.0156(13)
C50 0.079(2) 0.0292(13) 0.0448(15) -0.0122(11) -0.0364(16) 0.0029(13)
C51 0.112(4) 0.0415(19) 0.119(4) -0.025(2) -0.084(3) 0.016(2)
C52 0.082(3) 0.073(3) 0.177(6) -0.062(3) -0.082(4) 0.024(2)
C53 0.059(2) 0.122(4) 0.140(5) -0.099(4) -0.017(3) -0.002(2)
C54 0.062(2) 0.132(4) 0.052(2) -0.029(2) -0.0128(17) -0.026(2)
C55 0.062(2) 0.076(2) 0.0411(16) -0.0106(15) -0.0214(15) -0.0115(17)
C56 0.027(2) 0.019(2) 0.039(3) -0.0045(18) -0.013(2) -0.0039(18)
C56' 0.099(6) 0.047(4) 0.041(4) -0.002(3) -0.015(4) -0.043(4)
C57 0.075(8) 0.039(5) 0.042(5) 0.014(4) -0.027(7) -0.036(6)
C57' 0.061(6) 0.029(4) 0.043(4) -0.006(3) -0.007(6) -0.021(5)
C58 0.052(4) 0.025(3) 0.074(5) 0.005(3) -0.019(4) -0.013(3)
C58' 0.137(10) 0.045(4) 0.063(5) 0.008(4) -0.035(6) -0.051(6)
C59 0.075(6) 0.036(5) 0.083(7) -0.012(4) -0.016(6) -0.029(4)
C59' 0.108(9) 0.049(6) 0.081(7) -0.005(5) -0.021(7) -0.046(6)
C60 0.107(18) 0.075(9) 0.060(12) -0.019(7) -0.025(10) -0.049(12)
C60' 0.077(9) 0.055(7) 0.045(7) -0.011(5) -0.007(6) -0.041(6)
C61 0.055(4) 0.032(3) 0.037(3) -0.006(2) -0.019(3) -0.015(3)
C61' 0.104(7) 0.060(5) 0.046(4) -0.004(4) -0.015(5) -0.050(5)
C62 0.0554(18) 0.0347(14) 0.090(2) -0.0015(15) -0.0438(18) -0.0112(13)
C63 0.084(5) 0.035(3) 0.030(3) 0.000(2) -0.029(3) 0.001(3)
C63' 0.072(6) 0.178(13) 0.094(7) -0.089(8) -0.032(5) 0.030(7)
C64 0.080(5) 0.040(3) 0.044(3) -0.006(3) -0.034(4) 0.012(3)
C64' 0.080(7) 0.193(15) 0.142(11) -0.112(11) -0.041(7) 0.017(8)
C65 0.050(5) 0.076(5) 0.054(4) 0.005(4) -0.017(4) -0.030(4)
C65' 0.094(10) 0.125(11) 0.081(8) -0.056(8) 0.013(8) -0.032(9)
C66 0.042(4) 0.068(5) 0.067(5) 0.005(5) -0.022(4) 0.005(4)
C66' 0.039(4) 0.121(10) 0.156(13) -0.078(10) -0.030(6) 0.008(6)
C67 0.052(4) 0.053(4) 0.050(4) 0.015(3) -0.028(3) -0.018(3)
C67' 0.041(4) 0.176(12) 0.154(11) -0.121(11) -0.012(6) -0.013(7)
C71 0.0377(14) 0.0342(13) 0.0495(15) 0.0019(11) -0.0130(12) -0.0091(11)
C72 0.0400(14) 0.0358(14) 0.0500(16) 0.0023(12) -0.0115(12) -0.0059(11)
C73 0.0423(15) 0.0349(14) 0.0609(18) -0.0041(13) -0.0108(13) -0.0049(12)
C74 0.0397(15) 0.0317(14) 0.080(2) -0.0092(14) -0.0036(15) -0.0051(12)
C75 0.0451(16) 0.0325(14) 0.0634(19) -0.0125(13) -0.0004(14) -0.0150(12)
C76 0.0439(14) 0.0289(12) 0.0486(15) -0.0012(11) -0.0130(12) -0.0151(11)
C77 0.0437(15) 0.0341(14) 0.0533(16) -0.0033(12) -0.0057(13) -0.0176(12)
C78 0.0391(14) 0.0298(13) 0.0559(17) -0.0027(11) -0.0095(12) -0.0113(11)
C79 0.0487(17) 0.0293(13) 0.070(2) -0.0026(13) -0.0094(15) -0.0149(12)
C80 0.0494(18) 0.0369(15) 0.078(2) -0.0035(15) 0.0019(16) -0.0166(13)
C81 0.0552(19) 0.0340(15) 0.082(2) -0.0096(15) 0.0163(17) -0.0129(14)
C82 0.0548(18) 0.0330(14) 0.0634(19) -0.0096(13) 0.0064(15) -0.0163(13)
C83 0.070(2) 0.0342(16) 0.082(3) -0.0170(16) 0.0208(19) -0.0208(16)
C84 0.054(2) 0.0418(17) 0.086(3) 0.0044(17) -0.0110(18) 0.0003(15)
C85 0.115(4) 0.089(3) 0.105(4) 0.019(3) -0.071(3) -0.006(3)
C86 0.054(2) 0.0417(18) 0.102(3) -0.0014(18) 0.008(2) -0.0189(15)
C87 0.096(4) 0.122(5) 0.104(4) 0.026(3) 0.001(3) -0.061(4)
C88 0.077(3) 0.0346(19) 0.188(6) -0.001(3) 0.061(3) -0.0045(19)
C89 0.262(8) 0.092(4) 0.060(3) -0.025(2) 0.018(4) -0.116(5)
C90 0.0332(13) 0.0349(14) 0.0594(18) 0.0168(12) -0.0095(12) -0.0037(11)
C91 0.0403(15) 0.0246(12) 0.0595(18) 0.0049(12) 0.0071(13) -0.0040(11)
C92 0.0405(14) 0.0280(12) 0.0487(16) 0.0012(11) 0.0018(12) -0.0063(11)
C93 0.0347(13) 0.0428(15) 0.0381(14) 0.0050(11) -0.0088(11) -0.0024(11)
C94 0.0474(17) 0.086(2) 0.0359(15) 0.0055(15) -0.0128(13) -0.0237(17)
C95 0.0513(18) 0.083(2) 0.0490(18) 0.0211(17) -0.0236(15) -0.0283(17)
C96 0.0536(18) 0.0335(15) 0.075(2) -0.0115(15) 0.0249(17) -0.0205(14)
C97 0.053(2) 0.0429(18) 0.115(3) -0.031(2) -0.022(2) 0.0010(15)
C98 0.067(3) 0.078(3) 0.141(5) -0.066(3) -0.015(3) -0.001(2)
C99 0.059(2) 0.087(3) 0.099(3) -0.038(3) 0.011(2) -0.027(2)
C100 0.112(4) 0.084(3) 0.061(2) -0.006(2) 0.029(3) -0.021(3)
C101 0.103(3) 0.065(2) 0.052(2) 0.0086(18) 0.017(2) 0.017(2)
C102 0.0356(14) 0.0586(18) 0.0297(12) -0.0020(12) -0.0051(10) -0.0073(12)
C103 0.0435(16) 0.0453(17) 0.063(2) 0.0057(14) 0.0020(14) -0.0126(13)
C104 0.0514(19) 0.070(2) 0.0540(19) 0.0025(16) 0.0011(15) -0.0256(17)
C105 0.0446(17) 0.079(2) 0.0549(19) -0.0039(17) -0.0123(14) -0.0220(17)
C106 0.0360(16) 0.072(2) 0.085(3) -0.021(2) -0.0146(16) -0.0019(15)
C107 0.0387(15) 0.0467(16) 0.066(2) -0.0156(14) -0.0156(14) -0.0034(13)
C108 0.022(3) 0.042(4) 0.045(3) -0.011(3) -0.003(2) 0.011(2)
C109 0.045(4) 0.054(4) 0.042(3) 0.003(4) -0.015(3) -0.012(4)
C110 0.052(4) 0.085(6) 0.052(4) -0.009(4) -0.020(3) -0.013(4)
C111 0.064(6) 0.157(16) 0.058(8) -0.035(7) 0.000(5) -0.055(8)
C112 0.043(4) 0.062(5) 0.092(7) -0.025(5) -0.007(4) -0.014(4)
C113 0.032(3) 0.049(4) 0.081(5) -0.017(4) -0.003(3) -0.011(3)
C114 0.0346(13) 0.0305(12) 0.0501(15) -0.0024(11) -0.0082(11) -0.0082(10)
C115 0.0426(14) 0.0325(13) 0.0425(14) -0.0026(11) -0.0072(12) -0.0082(11)
C116 0.0475(16) 0.0315(13) 0.0504(16) -0.0049(12) -0.0058(13) -0.0087(12)
C117 0.0528(17) 0.0440(16) 0.0510(17) -0.0140(13) 0.0003(14) -0.0188(14)
C118 0.0521(18) 0.0582(19) 0.0548(18) -0.0067(15) -0.0158(14) -0.0232(15)
C119 0.0448(16) 0.0433(16) 0.0588(18) 0.0024(13) -0.0172(14) -0.0157(13)
C120 0.0501(16) 0.0353(14) 0.0479(16) 0.0019(12) -0.0153(13) -0.0102(12)
C121 0.0475(17) 0.0514(18) 0.0469(16) -0.0005(13) -0.0109(13) -0.0034(14)
C122 0.0551(19) 0.071(2) 0.0492(18) 0.0001(16) -0.0149(15) -0.0146(17)
C123 0.055(2) 0.072(2) 0.057(2) 0.0091(17) -0.0230(16) -0.0128(17)
C124 0.0498(18) 0.064(2) 0.059(2) 0.0050(16) -0.0207(15) -0.0089(16)
C125 0.0477(17) 0.0518(18) 0.0489(17) 0.0019(14) -0.0110(14) -0.0098(14)
C126 0.039(4) 0.049(5) 0.031(4) -0.009(3) -0.015(3) -0.014(4)
C127 0.069(13) 0.066(10) 0.051(9) -0.028(7) -0.011(8) -0.017(7)
C128 0.092(9) 0.070(8) 0.059(6) -0.016(5) -0.010(5) -0.044(6)
C129 0.091(4) 0.105(5) 0.104(5) -0.050(4) -0.016(3) -0.052(4)
C130 0.106(8) 0.137(11) 0.079(7) -0.068(7) 0.010(6) -0.073(9)
C131 0.037(3) 0.086(5) 0.036(3) -0.034(3) 0.002(2) -0.025(3)
C132 0.023(5) 0.058(5) 0.072(8) 0.036(5) -0.013(5) -0.025(4)
C133 0.106(7) 0.067(5) 0.066(5) 0.024(4) -0.053(5) -0.017(5)
C134 0.100(5) 0.089(5) 0.089(4) 0.020(4) -0.042(4) -0.020(4)
C135 0.242(16) 0.241(16) 0.244(16) -0.020(5) -0.078(7) -0.069(7)
C136 0.041(5) 0.078(8) 0.120(13) -0.027(8) -0.021(6) -0.005(5)
C137 0.049(7) 0.090(10) 0.142(19) 0.061(10) -0.033(10) -0.028(6)
C154 0.156(8) 0.113(6) 0.243(12) -0.014(7) 0.004(8) 0.029(6)
C153 0.203(12) 0.150(9) 0.36(2) -0.135(12) 0.017(12) -0.017(8)
C151 0.295(18) 0.220(14) 0.238(15) -0.081(12) 0.001(13) -0.055(12)
C152 0.251(15) 0.47(3) 0.155(10) 0.014(13) -0.066(10) 0.189(17)
C155 0.104(5) 0.187(9) 0.267(12) -0.084(9) -0.028(7) -0.052(6)
C208 0.078(7) 0.070(6) 0.051(5) 0.017(5) -0.038(5) -0.039(6)
C209 0.061(5) 0.067(6) 0.059(5) 0.000(5) -0.025(4) -0.019(5)
C210 0.074(10) 0.127(15) 0.051(9) 0.016(10) -0.037(9) -0.047(10)
C211 0.094(8) 0.126(9) 0.104(8) -0.041(7) -0.048(7) -0.023(7)
C212 0.074(6) 0.072(6) 0.083(6) -0.030(5) -0.033(5) -0.014(5)
C213 0.077(5) 0.063(5) 0.078(5) -0.011(4) -0.031(4) -0.020(4)
C226 0.051(5) 0.037(4) 0.041(5) -0.004(3) -0.021(3) -0.011(4)
C227 0.043(6) 0.060(9) 0.059(10) -0.017(7) 0.006(5) -0.031(6)
C228 0.066(4) 0.063(5) 0.071(5) -0.004(4) -0.025(3) -0.029(3)
C229 0.099(7) 0.090(7) 0.108(8) -0.022(6) -0.014(6) -0.047(6)
C230 0.064(5) 0.080(7) 0.151(11) -0.078(7) 0.015(7) -0.028(5)
C231 0.075(5) 0.076(6) 0.091(6) -0.027(5) -0.011(5) -0.022(5)
C232 0.038(7) 0.049(4) 0.051(6) 0.016(4) -0.007(4) -0.034(4)
C233 0.103(6) 0.116(6) 0.116(6) 0.014(4) -0.038(4) -0.024(4)
C234 0.107(5) 0.105(5) 0.111(5) 0.018(4) -0.038(4) -0.025(4)
C235 0.081(4) 0.084(4) 0.085(4) 0.023(4) -0.049(4) -0.005(3)
C236 0.072(8) 0.058(6) 0.154(17) -0.022(9) -0.055(10) 0.021(5)
C237 0.048(8) 0.059(8) 0.138(16) 0.017(10) -0.039(10) -0.010(6)

loop_
_atom_type_symbol
_atom_type_description
_atom_type_scat_dispersion_real
_atom_type_scat_dispersion_imag
_atom_type_scat_source
C C 0.0181 0.0091 'International Tables Vol C Tables 4.2.6.8 and 6.1.1.4'
H H 0.0000 0.0000 'International Tables Vol C Tables 4.2.6.8 and 6.1.1.4'
N N 0.0311 0.0180 'International Tables Vol C Tables 4.2.6.8 and 6.1.1.4'
O O 0.0492 0.0322 'International Tables Vol C Tables 4.2.6.8 and 6.1.1.4'
Ca Ca 0.3641 1.2855 'International Tables Vol C Tables 4.2.6.8 and 6.1.1.4'
K K 0.3868 1.0657 'International Tables Vol C Tables 4.2.6.8 and 6.1.1.4'

loop_
_citation_id
_citation_doi
_citation_year
1 10.26434/chemrxiv-2022-dcqc3 2022

loop_
_geom_angle_atom_site_label_1
_geom_angle_atom_site_label_2
_geom_angle_atom_site_label_3
_geom_angle
_geom_angle_site_symmetry_1
_geom_angle_site_symmetry_3
_geom_angle_publ_flag
N2 Ca1 N6 122.10(8) . . ?
N2 Ca1 N5 95.55(8) . . ?
N6 Ca1 N5 31.26(8) . . ?
N2 Ca1 N1 130.18(8) . . ?
N6 Ca1 N1 107.26(8) . . ?
N5 Ca1 N1 128.20(8) . . ?
N2 Ca1 O1 68.86(6) . . ?
N6 Ca1 O1 157.00(8) . . ?
N5 Ca1 O1 163.64(7) . . ?
N1 Ca1 O1 68.00(6) . . ?
N2 Ca1 K2 158.19(6) . . ?
N6 Ca1 K2 39.66(6) . . ?
N5 Ca1 K2 69.77(6) . . ?
N1 Ca1 K2 70.62(5) . . ?
O1 Ca1 K2 123.48(4) . . ?
N2 Ca1 K1 68.10(5) . . ?
N6 Ca1 K1 68.62(6) . . ?
N5 Ca1 K1 37.86(6) . . ?
N1 Ca1 K1 131.78(6) . . ?
O1 Ca1 K1 132.09(4) . . ?
K2 Ca1 K1 104.149(18) . . ?
N4 Ca2 N3 130.20(9) . . ?
N4 Ca2 N6 95.62(9) . . ?
N3 Ca2 N6 128.16(9) . . ?
N4 Ca2 N5 122.86(8) . . ?
N3 Ca2 N5 106.36(9) . . ?
N6 Ca2 N5 31.21(8) . . ?
N4 Ca2 O2 68.45(7) . . ?
N3 Ca2 O2 67.90(8) . . ?
N6 Ca2 O2 163.62(8) . . ?
N5 Ca2 O2 158.75(8) . . ?
N4 Ca2 C71 108.71(8) . . ?
N3 Ca2 C71 22.05(8) . . ?
N6 Ca2 C71 148.31(8) . . ?
N5 Ca2 C71 128.27(8) . . ?
O2 Ca2 C71 46.89(7) . . ?
N4 Ca2 K1 157.60(6) . . ?
N3 Ca2 K1 70.75(7) . . ?
N6 Ca2 K1 70.43(7) . . ?
N5 Ca2 K1 39.78(6) . . ?
O2 Ca2 K1 123.28(5) . . ?
C71 Ca2 K1 91.04(5) . . ?
N4 Ca2 K2 69.75(6) . . ?
N3 Ca2 K2 129.71(9) . . ?
N6 Ca2 K2 37.90(6) . . ?
N5 Ca2 K2 68.04(6) . . ?
O2 Ca2 K2 131.96(5) . . ?
C71 Ca2 K2 134.15(6) . . ?
K1 Ca2 K2 104.25(2) . . ?
N5 K1 C92 127.50(8) . . ?
N5 K1 C91 104.54(8) . . ?
C92 K1 C91 25.89(7) . . ?
N5 K1 C44 77.73(7) . . ?
C92 K1 C44 147.07(8) . . ?
C91 K1 C44 143.82(8) . . ?
N5 K1 C45 80.43(8) . . ?
C92 K1 C45 127.36(8) . . ?
C91 K1 C45 118.15(8) . . ?
C44 K1 C45 25.72(8) . . ?
N5 K1 C49 98.55(7) . . ?
C92 K1 C49 133.21(8) . . ?
C91 K1 C49 148.01(9) . . ?
C44 K1 C49 25.52(8) . . ?
C45 K1 C49 44.57(9) . . ?
N5 K1 C93 125.25(8) . . ?
C92 K1 C93 25.12(7) . . ?
C91 K1 C93 45.03(7) . . ?
C44 K1 C93 156.02(8) . . ?
C45 K1 C93 149.26(8) . . ?
C49 K1 C93 131.36(8) . . ?
N5 K1 C90 82.79(7) . . ?
C92 K1 C90 44.71(8) . . ?
C91 K1 C90 25.27(9) . . ?
C44 K1 C90 149.06(8) . . ?
C45 K1 C90 127.22(9) . . ?
C49 K1 C90 170.66(9) . . ?
C93 K1 C90 51.92(7) . . ?
N5 K1 C48 121.19(7) . . ?
C92 K1 C48 108.97(8) . . ?
C91 K1 C48 124.46(9) . . ?
C44 K1 C48 43.66(7) . . ?
C45 K1 C48 50.08(9) . . ?
C49 K1 C48 24.66(7) . . ?
C93 K1 C48 112.63(8) . . ?
C90 K1 C48 149.68(9) . . ?
N5 K1 C46 103.02(9) . . ?
C92 K1 C46 104.64(8) . . ?
C91 K1 C46 102.49(9) . . ?
C44 K1 C46 43.77(7) . . ?
C45 K1 C46 24.66(7) . . ?
C49 K1 C46 50.09(9) . . ?
C93 K1 C46 124.70(8) . . ?
C90 K1 C46 120.57(10) . . ?
C48 K1 C46 41.25(11) . . ?
N5 K1 C94 102.10(8) . . ?
C92 K1 C94 41.87(9) . . ?
C91 K1 C94 49.38(9) . . ?
C44 K1 C94 166.68(9) . . ?
C45 K1 C94 167.53(9) . . ?
C49 K1 C94 144.97(9) . . ?
C93 K1 C94 23.80(8) . . ?
C90 K1 C94 42.25(8) . . ?
C48 K1 C94 133.41(8) . . ?
C46 K1 C94 146.46(8) . . ?
N5 K1 C47 123.16(8) . . ?
C92 K1 C47 96.84(9) . . ?
C91 K1 C47 105.11(10) . . ?
C44 K1 C47 50.63(7) . . ?
C45 K1 C47 42.80(8) . . ?
C49 K1 C47 43.01(9) . . ?
C93 K1 C47 109.99(8) . . ?
C90 K1 C47 128.94(10) . . ?
C48 K1 C47 23.51(11) . . ?
C46 K1 C47 23.19(11) . . ?
C94 K1 C47 133.78(8) . . ?
N6 K2 C22 127.62(8) . . ?
N6 K2 C115 79.67(8) . . ?
C22 K2 C115 129.04(10) . . ?
N6 K2 C21 105.15(7) . . ?
C22 K2 C21 25.83(7) . . ?
C115 K2 C21 119.06(8) . . ?
N6 K2 C114 76.33(7) . . ?
C22 K2 C114 149.02(9) . . ?
C115 K2 C114 25.65(7) . . ?
C21 K2 C114 144.70(8) . . ?
N6 K2 C23 124.45(9) . . ?
C22 K2 C23 25.26(11) . . ?
C115 K2 C23 151.33(11) . . ?
C21 K2 C23 45.11(9) . . ?
C114 K2 C23 157.67(8) . . ?
N6 K2 C116 103.05(8) . . ?
C22 K2 C116 106.06(9) . . ?
C115 K2 C116 25.18(7) . . ?
C21 K2 C116 103.50(8) . . ?
C114 K2 C116 44.11(7) . . ?
C23 K2 C116 126.30(11) . . ?
N6 K2 C119 96.58(8) . . ?
C22 K2 C119 135.35(8) . . ?
C115 K2 C119 44.54(8) . . ?
C21 K2 C119 149.85(8) . . ?
C114 K2 C119 25.35(8) . . ?
C23 K2 C119 132.94(8) . . ?
C116 K2 C119 50.38(8) . . ?
N6 K2 C20 83.12(7) . . ?
C22 K2 C20 44.53(7) . . ?
C115 K2 C20 127.51(7) . . ?
C21 K2 C20 25.36(7) . . ?
C114 K2 C20 148.70(7) . . ?
C23 K2 C20 51.67(7) . . ?
C116 K2 C20 121.48(7) . . ?
C119 K2 C20 171.64(8) . . ?
N6 K2 C118 119.45(8) . . ?
C22 K2 C118 111.37(8) . . ?
C115 K2 C118 50.69(8) . . ?
C21 K2 C118 126.90(8) . . ?
C114 K2 C118 43.58(8) . . ?
C23 K2 C118 114.42(9) . . ?
C116 K2 C118 42.15(8) . . ?
C119 K2 C118 24.32(8) . . ?
C20 K2 C118 152.22(8) . . ?
N6 K2 C117 123.25(8) . . ?
C22 K2 C117 98.54(9) . . ?
C115 K2 C117 43.84(8) . . ?
C21 K2 C117 106.87(8) . . ?
C114 K2 C117 51.05(7) . . ?
C23 K2 C117 111.36(10) . . ?
C116 K2 C117 24.08(8) . . ?
C119 K2 C117 43.01(7) . . ?
C20 K2 C117 130.87(8) . . ?
C118 K2 C117 23.84(8) . . ?
N6 K2 C24 101.27(9) . . ?
C22 K2 C24 42.14(10) . . ?
C115 K2 C24 168.84(8) . . ?
C21 K2 C24 49.84(8) . . ?
C114 K2 C24 165.46(8) . . ?
C23 K2 C24 23.74(10) . . ?
C116 K2 C24 148.15(9) . . ?
C119 K2 C24 145.17(8) . . ?
C20 K2 C24 42.37(7) . . ?
C118 K2 C24 134.40(8) . . ?
C117 K2 C24 135.06(9) . . ?
C6 O1 C7 115.51(17) . . ?
C6 O1 Ca1 118.08(13) . . ?
C7 O1 Ca1 118.02(12) . . ?
C77 O2 C76 115.5(2) . . ?
C77 O2 Ca2 118.11(16) . . ?
C76 O2 Ca2 116.98(16) . . ?
C1 N1 C20 117.5(2) . . ?
C1 N1 Ca1 118.34(15) . . ?
C20 N1 Ca1 123.78(15) . . ?
C8 N2 C44 113.53(19) . . ?
C8 N2 Ca1 118.46(14) . . ?
C44 N2 Ca1 126.70(15) . . ?
C71 N3 C90 116.5(2) . . ?
C71 N3 Ca2 118.18(18) . . ?
C90 N3 Ca2 125.00(18) . . ?
C78 N4 C114 114.1(2) . . ?
C78 N4 Ca2 119.06(17) . . ?
C114 N4 Ca2 124.11(18) . . ?
N6 N5 Ca1 74.30(14) . . ?
N6 N5 Ca2 74.02(15) . . ?
Ca1 N5 Ca2 141.45(12) . . ?
N6 N5 K1 166.99(19) . . ?
Ca1 N5 K1 109.71(9) . . ?
Ca2 N5 K1 106.10(9) . . ?
N5 N6 Ca1 74.44(14) . . ?
N5 N6 Ca2 74.77(15) . . ?
Ca1 N6 Ca2 142.17(11) . . ?
N5 N6 K2 161.3(2) . . ?
Ca1 N6 K2 106.52(9) . . ?
Ca2 N6 K2 109.71(9) . . ?
N1 C1 C6 118.9(2) . . ?
N1 C1 C2 126.1(2) . . ?
C6 C1 C2 115.0(2) . . ?
C3 C2 C1 122.6(2) . . ?
C2 C3 C4 119.3(2) . . ?
C2 C3 C14 120.5(3) . . ?
C4 C3 C14 120.1(3) . . ?
C3 C4 C5 120.9(2) . . ?
C6 C5 C4 117.5(2) . . ?
C6 C5 C13 118.4(2) . . ?
C4 C5 C13 123.7(2) . . ?
C5 C6 O1 120.8(2) . . ?
C5 C6 C1 124.5(2) . . ?
O1 C6 C1 114.7(2) . . ?
C12 C7 O1 120.86(19) . . ?
C12 C7 C8 124.3(2) . . ?
O1 C7 C8 114.82(19) . . ?
N2 C8 C9 125.3(2) . . ?
N2 C8 C7 119.5(2) . . ?
C9 C8 C7 115.2(2) . . ?
C10 C9 C8 122.4(2) . . ?
C11 C10 C9 119.2(2) . . ?
C11 C10 C16 120.7(2) . . ?
C9 C10 C16 120.1(2) . . ?
C10 C11 C12 121.0(2) . . ?
C7 C12 C11 117.8(2) . . ?
C7 C12 C13 118.4(2) . . ?
C11 C12 C13 123.8(2) . . ?
C5 C13 C12 108.30(18) . . ?
C5 C13 C18 111.8(2) . . ?
C12 C13 C18 111.7(2) . . ?
C5 C13 C19 107.6(2) . . ?
C12 C13 C19 108.4(2) . . ?
C18 C13 C19 108.8(2) . . ?
C15 C14 C3 113.4(3) . . ?
C10 C16 C17 114.3(2) . . ?
C25 C20 N1 119.6(2) . . ?
C25 C20 C21 118.7(2) . . ?
N1 C20 C21 121.6(2) . . ?
C25 C20 K2 85.91(16) . . ?
N1 C20 K2 107.87(15) . . ?
C21 C20 K2 72.65(15) . . ?
C22 C21 C20 118.9(3) . . ?
C22 C21 C26 119.4(3) . . ?
C20 C21 C26 121.8(2) . . ?
C22 C21 K2 75.66(17) . . ?
C20 C21 K2 81.99(15) . . ?
C26 C21 K2 112.51(17) . . ?
C23 C22 C21 122.6(3) . . ?
C23 C22 K2 82.1(2) . . ?
C21 C22 K2 78.51(17) . . ?
C24 C23 C22 116.9(3) . . ?
C24 C23 C32 134.3(5) . . ?
C22 C23 C32 108.1(5) . . ?
C24 C23 C32' 107.3(5) . . ?
C22 C23 C32' 135.5(5) . . ?
C24 C23 K2 85.1(2) . . ?
C22 C23 K2 72.60(18) . . ?
C32 C23 K2 116.5(4) . . ?
C32' C23 K2 108.7(3) . . ?
C23 C24 C25 123.1(3) . . ?
C23 C24 K2 71.2(2) . . ?
C25 C24 K2 80.72(18) . . ?
C24 C25 C20 119.4(3) . . ?
C24 C25 C38 120.9(3) . . ?
C20 C25 C38 119.5(2) . . ?
C24 C25 K2 75.90(19) . . ?
C20 C25 K2 70.24(15) . . ?
C38 C25 K2 129.70(18) . . ?
C21 C26 C27 113.3(3) . . ?
C21 C26 C31 112.6(3) . . ?
C27 C26 C31 109.5(3) . . ?
C28 C27 C26 110.8(4) . . ?
C29 C28 C27 111.4(4) . . ?
C28 C29 C30 111.6(4) . . ?
C31 C30 C29 110.8(5) . . ?
C30 C31 C26 111.4(3) . . ?
C37 C32 C33 118.0(8) . . ?
C37 C32 C23 120.1(8) . . ?
C33 C32 C23 107.6(9) . . ?
C33' C32' C23 127.0(8) . . ?
C33' C32' C37' 121.9(11) . . ?
C23 C32' C37' 103.5(6) . . ?
C34 C33 C32 117.3(12) . . ?
C32' C33' C34' 124.3(16) . . ?
C33 C34 C35 108.2(11) . . ?
C35' C34' C33' 109.3(15) . . ?
C36 C35 C34 123.3(11) . . ?
C34' C35' C36' 120.4(15) . . ?
C35 C36 C37 112.3(12) . . ?
C35' C36' C37' 112.4(12) . . ?
C32 C37 C36 122.8(10) . . ?
C36' C37' C32' 113.0(10) . . ?
C39 C38 C43 110.2(3) . . ?
C39 C38 C25 111.6(2) . . ?
C43 C38 C25 114.0(3) . . ?
C38 C39 C40 112.7(3) . . ?
C41 C40 C39 112.2(3) . . ?
C40 C41 C42 110.6(3) . . ?
C43 C42 C41 111.2(3) . . ?
C38 C43 C42 112.3(3) . . ?
C49 C44 C45 118.7(2) . . ?
C49 C44 N2 120.2(3) . . ?
C45 C44 N2 121.1(3) . . ?
C49 C44 K1 79.01(15) . . ?
C45 C44 K1 78.66(14) . . ?
N2 C44 K1 111.68(14) . . ?
C46 C45 C44 119.1(3) . . ?
C46 C45 C50 119.3(3) . . ?
C44 C45 C50 121.5(2) . . ?
C46 C45 K1 83.50(16) . . ?
C44 C45 K1 75.62(14) . . ?
C50 C45 K1 113.36(18) . . ?
C47 C46 C45 122.9(4) . . ?
C47 C46 K1 82.65(18) . . ?
C45 C46 K1 71.85(16) . . ?
C46 C47 C48 117.4(3) . . ?
C46 C47 C56 110.8(4) . . ?
C48 C47 C56 131.6(4) . . ?
C46 C47 C56' 136.2(4) . . ?
C48 C47 C56' 103.9(5) . . ?
C46 C47 K1 74.2(2) . . ?
C48 C47 K1 74.0(2) . . ?
C56 C47 K1 117.3(3) . . ?
C56' C47 K1 134.4(3) . . ?
C47 C48 C49 122.6(4) . . ?
C47 C48 K1 82.5(3) . . ?
C49 C48 K1 72.17(18) . . ?
C48 C49 C44 119.1(3) . . ?
C48 C49 C62 119.7(3) . . ?
C44 C49 C62 121.2(2) . . ?
C48 C49 K1 83.17(19) . . ?
C44 C49 K1 75.47(15) . . ?
C62 C49 K1 111.50(18) . . ?
C45 C50 C55 111.3(3) . . ?
C45 C50 C51 113.9(3) . . ?
C55 C50 C51 109.3(3) . . ?
C52 C51 C50 111.9(4) . . ?
C53 C52 C51 110.3(4) . . ?
C52 C53 C54 112.4(4) . . ?
C55 C54 C53 113.1(4) . . ?
C54 C55 C50 111.1(3) . . ?
C47 C56 C61 103.3(4) . . ?
C47 C56 C57 107.7(6) . . ?
C61 C56 C57 93.9(6) . . ?
C61' C56' C47 109.7(6) . . ?
C61' C56' C57' 107.0(8) . . ?
C47 C56' C57' 96.4(6) . . ?
C58 C57 C56 101.4(9) . . ?
C56' C57' C58' 93.2(7) . . ?
C57 C58 C59 93.6(7) . . ?
C59' C58' C57' 107.2(10) . . ?
C60 C59 C58 108.3(16) . . ?
C58' C59' C60' 116.3(12) . . ?
C59 C60 C61 112.6(17) . . ?
C61' C60' C59' 109(2) . . ?
C60 C61 C56 107.7(14) . . ?
C56' C61' C60' 115.5(11) . . ?
C63' C62 C67' 126.1(9) . . ?
C63' C62 C49 112.5(4) . . ?
C67' C62 C49 107.4(4) . . ?
C49 C62 C67 124.0(4) . . ?
C49 C62 C63 113.1(3) . . ?
C67 C62 C63 101.9(4) . . ?
C64 C63 C62 115.7(5) . . ?
C62 C63' C64' 106.3(8) . . ?
C63 C64 C65 109.0(6) . . ?
C65' C64' C63' 103.9(12) . . ?
C66 C65 C64 109.2(7) . . ?
C66' C65' C64' 104.1(11) . . ?
C65 C66 C67 110.6(8) . . ?
C65' C66' C67' 110.6(10) . . ?
C62 C67 C66 118.4(6) . . ?
C62 C67' C66' 106.8(8) . . ?
N3 C71 C76 118.8(2) . . ?
N3 C71 C72 125.9(3) . . ?
C76 C71 C72 115.3(3) . . ?
N3 C71 Ca2 39.77(13) . . ?
C76 C71 Ca2 80.31(16) . . ?
C72 C71 Ca2 160.9(2) . . ?
C73 C72 C71 122.3(3) . . ?
C74 C73 C72 119.7(3) . . ?
C74 C73 C84 120.7(3) . . ?
C72 C73 C84 119.4(3) . . ?
C73 C74 C75 120.8(3) . . ?
C76 C75 C74 117.3(3) . . ?
C76 C75 C83 118.3(3) . . ?
C74 C75 C83 124.0(3) . . ?
C75 C76 C71 124.0(3) . . ?
C75 C76 O2 121.0(3) . . ?
C71 C76 O2 114.8(2) . . ?
C82 C77 O2 121.0(2) . . ?
C82 C77 C78 123.9(3) . . ?
O2 C77 C78 114.9(2) . . ?
N4 C78 C79 125.7(2) . . ?
N4 C78 C77 119.0(2) . . ?
C79 C78 C77 115.2(3) . . ?
C80 C79 C78 122.6(3) . . ?
C79 C80 C81 119.3(3) . . ?
C79 C80 C86 120.0(3) . . ?
C81 C80 C86 120.7(3) . . ?
C82 C81 C80 121.1(3) . . ?
C77 C82 C81 117.7(3) . . ?
C77 C82 C83 118.9(3) . . ?
C81 C82 C83 123.5(3) . . ?
C82 C83 C88 112.4(3) . . ?
C82 C83 C75 108.3(3) . . ?
C88 C83 C75 112.4(4) . . ?
C82 C83 C89 108.0(4) . . ?
C88 C83 C89 109.4(5) . . ?
C75 C83 C89 106.1(3) . . ?
C73 C84 C85 111.6(3) . . ?
C87 C86 C80 112.4(4) . . ?
C95 C90 N3 121.1(3) . . ?
C95 C90 C91 117.7(3) . . ?
N3 C90 C91 121.1(3) . . ?
C95 C90 K1 86.56(18) . . ?
N3 C90 K1 107.50(16) . . ?
C91 C90 K1 71.94(16) . . ?
C92 C91 C90 120.0(3) . . ?
C92 C91 C96 118.5(3) . . ?
C90 C91 C96 121.5(3) . . ?
C92 C91 K1 76.00(15) . . ?
C90 C91 K1 82.79(16) . . ?
C96 C91 K1 111.5(2) . . ?
C93 C92 C91 122.4(3) . . ?
C93 C92 K1 82.37(16) . . ?
C91 C92 K1 78.11(15) . . ?
C94 C93 C92 116.1(3) . . ?
C94 C93 C102 121.3(3) . . ?
C92 C93 C102 122.5(3) . . ?
C94 C93 K1 85.38(19) . . ?
C92 C93 K1 72.51(15) . . ?
C102 C93 K1 109.60(17) . . ?
C93 C94 C95 123.7(3) . . ?
C93 C94 K1 70.82(17) . . ?
C95 C94 K1 81.26(18) . . ?
C94 C95 C90 119.4(3) . . ?
C94 C95 C108 125.3(4) . . ?
C90 C95 C108 112.9(4) . . ?
C94 C95 C208 110.1(5) . . ?
C90 C95 C208 130.0(4) . . ?
C94 C95 K1 75.48(18) . . ?
C90 C95 K1 69.74(16) . . ?
C108 C95 K1 140.6(4) . . ?
C208 C95 K1 119.7(4) . . ?
C97 C96 C91 112.4(3) . . ?
C97 C96 C101 108.1(3) . . ?
C91 C96 C101 113.5(3) . . ?
C96 C97 C98 111.3(4) . . ?
C97 C98 C99 112.8(4) . . ?
C100 C99 C98 112.1(4) . . ?
C99 C100 C101 111.3(4) . . ?
C96 C101 C100 112.3(4) . . ?
C103 C102 C93 115.4(2) . . ?
C103 C102 C107 109.4(3) . . ?
C93 C102 C107 110.6(2) . . ?
C102 C103 C104 111.8(3) . . ?
C105 C104 C103 110.7(3) . . ?
C106 C105 C104 110.6(3) . . ?
C105 C106 C107 111.3(3) . . ?
C102 C107 C106 112.4(3) . . ?
C95 C108 C109 113.9(6) . . ?
C95 C108 C113 105.1(5) . . ?
C109 C108 C113 109.8(7) . . ?
C108 C109 C110 110.4(7) . . ?
C109 C110 C111 109.9(11) . . ?
C112 C111 C110 110.4(13) . . ?
C111 C112 C113 114.9(11) . . ?
C112 C113 C108 109.1(6) . . ?
C115 C114 N4 121.3(3) . . ?
C115 C114 C119 118.8(3) . . ?
N4 C114 C119 119.9(2) . . ?
C115 C114 K2 75.35(16) . . ?
N4 C114 K2 113.60(17) . . ?
C119 C114 K2 80.41(18) . . ?
C116 C115 C114 119.1(3) . . ?
C116 C115 C120 120.1(3) . . ?
C114 C115 C120 120.6(3) . . ?
C116 C115 K2 81.41(17) . . ?
C114 C115 K2 78.99(16) . . ?
C120 C115 K2 113.50(18) . . ?
C117 C116 C115 123.0(3) . . ?
C117 C116 K2 83.56(18) . . ?
C115 C116 K2 73.41(16) . . ?
C118 C117 C116 117.0(3) . . ?
C118 C117 C126 132.3(4) . . ?
C116 C117 C126 110.5(4) . . ?
C118 C117 C226 112.1(4) . . ?
C116 C117 C226 130.5(4) . . ?
C118 C117 K2 76.23(18) . . ?
C116 C117 K2 72.36(17) . . ?
C126 C117 K2 124.3(4) . . ?
C226 C117 K2 127.3(4) . . ?
C117 C118 C119 122.6(3) . . ?
C117 C118 K2 79.93(19) . . ?
C119 C118 K2 75.10(18) . . ?
C118 C119 C114 119.3(3) . . ?
C118 C119 C232 118.5(6) . . ?
C114 C119 C232 121.4(6) . . ?
C118 C119 C132 121.3(7) . . ?
C114 C119 C132 119.1(7) . . ?
C118 C119 K2 80.58(19) . . ?
C114 C119 K2 74.24(16) . . ?
C232 C119 K2 124.6(4) . . ?
C132 C119 K2 109.7(4) . . ?
C115 C120 C125 113.6(3) . . ?
C115 C120 C121 110.1(3) . . ?
C125 C120 C121 110.0(2) . . ?
C122 C121 C120 112.3(3) . . ?
C123 C122 C121 111.8(3) . . ?
C122 C123 C124 111.4(3) . . ?
C125 C124 C123 110.4(3) . . ?
C124 C125 C120 112.0(3) . . ?
C117 C126 C127 108.9(13) . . ?
C117 C126 C131 108.3(6) . . ?
C127 C126 C131 106.6(12) . . ?
C128 C127 C126 115(2) . . ?
C127 C128 C129 102.6(13) . . ?
C130 C129 C128 113.8(8) . . ?
C131 C130 C129 113.7(8) . . ?
C130 C131 C126 113.4(7) . . ?
C133 C132 C119 113.8(12) . . ?
C133 C132 C137 97.4(16) . . ?
C119 C132 C137 108.3(11) . . ?
C132 C133 C134 109.3(11) . . ?
C133 C134 C135 102.9(14) . . ?
C136 C135 C134 117(2) . . ?
C135 C136 C137 110(2) . . ?
C136 C137 C132 115.5(18) . . ?
C155 C154 C153 108.0(8) . . ?
C152 C153 C154 105.6(7) . . ?
C153 C152 C151 103.8(11) . . ?
C213 C208 C209 115.3(7) . . ?
C213 C208 C95 123.4(6) . . ?
C209 C208 C95 104.1(8) . . ?
C208 C209 C210 110.0(10) . . ?
C211 C210 C209 113.8(11) . . ?
C212 C211 C210 113.5(11) . . ?
C211 C212 C213 113.3(8) . . ?
C208 C213 C212 111.6(8) . . ?
C231 C226 C227 110.2(14) . . ?
C231 C226 C117 113.5(7) . . ?
C227 C226 C117 106.8(11) . . ?
C226 C227 C228 106.9(19) . . ?
C229 C228 C227 111.2(15) . . ?
C228 C229 C230 104.9(10) . . ?
C229 C230 C231 105.5(8) . . ?
C226 C231 C230 112.0(8) . . ?
C237 C232 C119 120.1(12) . . ?
C237 C232 C233 124.2(17) . . ?
C119 C232 C233 111.0(10) . . ?
C232 C233 C234 115.0(12) . . ?
C235 C234 C233 107.3(11) . . ?
C234 C235 C236 101.4(10) . . ?
C237 C236 C235 111.4(13) . . ?
C232 C237 C236 109.1(18) . . ?

loop_
_geom_bond_atom_site_label_1
_geom_bond_atom_site_label_2
_geom_bond_distance
_geom_bond_site_symmetry_2
_geom_bond_publ_flag
Ca1 N2 2.344(2) . ?
Ca1 N6 2.348(2) . ?
Ca1 N5 2.349(2) . ?
Ca1 N1 2.354(2) . ?
Ca1 O1 2.4039(16) . ?
Ca1 K2 4.0444(8) . ?
Ca1 K1 4.1241(8) . ?
Ca2 N4 2.342(2) . ?
Ca2 N3 2.345(2) . ?
Ca2 N6 2.348(2) . ?
Ca2 N5 2.357(2) . ?
Ca2 O2 2.414(2) . ?
Ca2 C71 3.231(3) . ?
Ca2 K1 4.0367(9) . ?
Ca2 K2 4.1261(10) . ?
K1 N5 2.688(3) . ?
K1 C92 3.120(3) . ?
K1 C91 3.147(3) . ?
K1 C44 3.159(2) . ?
K1 C45 3.197(3) . ?
K1 C49 3.203(3) . ?
K1 C93 3.243(3) . ?
K1 C90 3.284(3) . ?
K1 C48 3.341(4) . ?
K1 C46 3.343(3) . ?
K1 C94 3.422(3) . ?
K1 C47 3.446(4) . ?
K2 N6 2.692(3) . ?
K2 C22 3.123(3) . ?
K2 C115 3.150(3) . ?
K2 C21 3.159(3) . ?
K2 C114 3.196(3) . ?
K2 C23 3.242(3) . ?
K2 C116 3.250(3) . ?
K2 C119 3.274(3) . ?
K2 C20 3.277(3) . ?
K2 C118 3.342(3) . ?
K2 C117 3.388(3) . ?
K2 C24 3.413(4) . ?
O1 C6 1.405(3) . ?
O1 C7 1.409(3) . ?
O2 C77 1.401(3) . ?
O2 C76 1.406(3) . ?
N1 C1 1.379(3) . ?
N1 C20 1.414(3) . ?
N2 C8 1.385(3) . ?
N2 C44 1.417(3) . ?
N3 C71 1.376(4) . ?
N3 C90 1.409(4) . ?
N4 C78 1.382(4) . ?
N4 C114 1.412(4) . ?
N5 N6 1.265(3) . ?
C1 C6 1.406(3) . ?
C1 C2 1.408(3) . ?
C2 C3 1.388(4) . ?
C3 C4 1.389(4) . ?
C3 C14 1.518(4) . ?
C4 C5 1.400(3) . ?
C5 C6 1.379(3) . ?
C5 C13 1.525(3) . ?
C7 C12 1.379(3) . ?
C7 C8 1.409(3) . ?
C8 C9 1.408(3) . ?
C9 C10 1.394(3) . ?
C10 C11 1.390(3) . ?
C10 C16 1.511(3) . ?
C11 C12 1.398(3) . ?
C12 C13 1.527(3) . ?
C13 C18 1.532(3) . ?
C13 C19 1.540(4) . ?
C14 C15 1.508(7) . ?
C16 C17 1.522(4) . ?
C20 C25 1.408(4) . ?
C20 C21 1.417(4) . ?
C21 C22 1.404(4) . ?
C21 C26 1.511(5) . ?
C22 C23 1.396(6) . ?
C23 C24 1.379(6) . ?
C23 C32 1.552(7) . ?
C23 C32' 1.573(8) . ?
C24 C25 1.396(4) . ?
C25 C38 1.521(5) . ?
C26 C27 1.522(5) . ?
C26 C31 1.528(5) . ?
C27 C28 1.522(7) . ?
C28 C29 1.505(7) . ?
C29 C30 1.523(7) . ?
C30 C31 1.512(7) . ?
C32 C37 1.309(14) . ?
C32 C33 1.55(2) . ?
C32' C33' 1.207(19) . ?
C32' C37' 1.674(15) . ?
C33 C34 1.535(15) . ?
C33' C34' 1.57(2) . ?
C34 C35 1.566(19) . ?
C34' C35' 1.41(2) . ?
C35 C36 1.289(19) . ?
C35' C36' 1.493(15) . ?
C36 C37 1.556(17) . ?
C36' C37' 1.515(14) . ?
C38 C39 1.513(4) . ?
C38 C43 1.514(4) . ?
C39 C40 1.524(5) . ?
C40 C41 1.503(5) . ?
C41 C42 1.533(6) . ?
C42 C43 1.517(6) . ?
C44 C49 1.406(5) . ?
C44 C45 1.415(4) . ?
C45 C46 1.404(4) . ?
C45 C50 1.499(5) . ?
C46 C47 1.368(6) . ?
C47 C48 1.386(6) . ?
C47 C56 1.533(5) . ?
C47 C56' 1.669(8) . ?
C48 C49 1.404(4) . ?
C49 C62 1.523(5) . ?
C50 C55 1.528(4) . ?
C50 C51 1.532(5) . ?
C51 C52 1.506(8) . ?
C52 C53 1.503(8) . ?
C53 C54 1.522(7) . ?
C54 C55 1.509(6) . ?
C56 C61 1.582(8) . ?
C56 C57 1.690(15) . ?
C56' C61' 1.398(11) . ?
C56' C57' 1.690(18) . ?
C57 C58 1.586(17) . ?
C57' C58' 1.798(16) . ?
C58 C59 1.606(14) . ?
C58' C59' 1.363(15) . ?
C59 C60 1.45(3) . ?
C59' C60' 1.59(3) . ?
C60 C61 1.57(3) . ?
C60' C61' 1.50(3) . ?
C62 C63' 1.321(10) . ?
C62 C67' 1.404(9) . ?
C62 C67 1.527(7) . ?
C62 C63 1.664(7) . ?
C63 C64 1.506(9) . ?
C63' C64' 1.571(14) . ?
C64 C65 1.557(11) . ?
C64' C65' 1.569(19) . ?
C65 C66 1.510(13) . ?
C65' C66' 1.54(2) . ?
C66 C67 1.527(13) . ?
C66' C67' 1.541(13) . ?
C71 C76 1.404(4) . ?
C71 C72 1.404(4) . ?
C72 C73 1.381(4) . ?
C73 C74 1.378(5) . ?
C73 C84 1.519(5) . ?
C74 C75 1.407(4) . ?
C75 C76 1.379(4) . ?
C75 C83 1.532(5) . ?
C77 C82 1.385(4) . ?
C77 C78 1.413(4) . ?
C78 C79 1.403(4) . ?
C79 C80 1.386(4) . ?
C80 C81 1.393(4) . ?
C80 C86 1.519(5) . ?
C81 C82 1.392(4) . ?
C82 C83 1.519(4) . ?
C83 C88 1.523(6) . ?
C83 C89 1.541(8) . ?
C84 C85 1.542(7) . ?
C86 C87 1.467(7) . ?
C90 C95 1.407(5) . ?
C90 C91 1.413(5) . ?
C91 C92 1.404(4) . ?
C91 C96 1.512(5) . ?
C92 C93 1.389(4) . ?
C93 C94 1.386(5) . ?
C93 C102 1.514(4) . ?
C94 C95 1.396(5) . ?
C95 C108 1.438(8) . ?
C95 C208 1.683(10) . ?
C96 C97 1.509(4) . ?
C96 C101 1.530(7) . ?
C97 C98 1.517(6) . ?
C98 C99 1.523(8) . ?
C99 C100 1.475(7) . ?
C100 C101 1.534(6) . ?
C102 C103 1.514(5) . ?
C102 C107 1.524(4) . ?
C103 C104 1.532(4) . ?
C104 C105 1.515(5) . ?
C105 C106 1.502(5) . ?
C106 C107 1.530(5) . ?
C108 C109 1.534(10) . ?
C108 C113 1.594(9) . ?
C109 C110 1.538(12) . ?
C110 C111 1.57(2) . ?
C111 C112 1.47(3) . ?
C112 C113 1.527(12) . ?
C114 C115 1.409(4) . ?
C114 C119 1.422(4) . ?
C115 C116 1.398(4) . ?
C115 C120 1.512(4) . ?
C116 C117 1.391(5) . ?
C117 C118 1.391(5) . ?
C117 C126 1.504(11) . ?
C117 C226 1.582(10) . ?
C118 C119 1.395(4) . ?
C119 C232 1.497(18) . ?
C119 C132 1.585(16) . ?
C120 C125 1.528(4) . ?
C120 C121 1.533(4) . ?
C121 C122 1.520(5) . ?
C122 C123 1.518(5) . ?
C123 C124 1.528(5) . ?
C124 C125 1.521(5) . ?
C126 C127 1.53(3) . ?
C126 C131 1.576(10) . ?
C127 C128 1.51(3) . ?
C128 C129 1.652(14) . ?
C129 C130 1.526(14) . ?
C130 C131 1.473(12) . ?
C132 C133 1.431(18) . ?
C132 C137 1.59(4) . ?
C133 C134 1.544(13) . ?
C134 C135 1.58(3) . ?
C135 C136 1.16(3) . ?
C136 C137 1.47(3) . ?
C154 C155 1.412(10) . ?
C154 C153 1.660(12) . ?
C153 C152 1.429(12) . ?
C151 C152 1.438(12) . ?
C208 C213 1.491(11) . ?
C208 C209 1.506(12) . ?
C209 C210 1.573(18) . ?
C210 C211 1.47(2) . ?
C211 C212 1.467(15) . ?
C212 C213 1.513(11) . ?
C226 C231 1.465(13) . ?
C226 C227 1.54(3) . ?
C227 C228 1.56(3) . ?
C228 C229 1.470(16) . ?
C229 C230 1.564(15) . ?
C230 C231 1.568(13) . ?
C232 C237 1.38(3) . ?
C232 C233 1.561(16) . ?
C233 C234 1.593(18) . ?
C234 C235 1.543(17) . ?
C235 C236 1.71(2) . ?
C236 C237 1.65(3) . ?
